data_4029620
loop_
_publ_author_name
'Mori, Tadashi'
'Grimme, Stefan'
'Inoue, Yoshihisa'

_publ_section_title
;
 A combined experimental and theoretical study on the conformation of
 multiarmed chiral aryl ethers.
;
_journal_issue 18
_journal_name_full 'The Journal of organic chemistry'
_journal_page_first 6998
_journal_page_last 7010
_journal_paper_doi 10.1021/jo071216n
_journal_volume 72
_journal_year 2007
_chemical_formula_moiety 'C36 H50 O4 '
_chemical_formula_sum 'C36 H50 O4'
_chemical_formula_weight 546.79
_space_group_IT_number 1
_symmetry_cell_setting triclinic
_symmetry_Int_Tables_number 1
_symmetry_space_group_name_Hall 'P 1'
_symmetry_space_group_name_H-M 'P 1'
_cell_angle_alpha 66.229(1)
_cell_angle_beta 66.251(2)
_cell_angle_gamma 85.637(1)
_cell_formula_units_Z 2
_cell_length_a 12.4543(4)
_cell_length_b 12.4735(5)
_cell_length_c 12.4773(4)
_cell_measurement_reflns_used 13468
_cell_measurement_temperature 213.1
_cell_measurement_theta_max 30.5
_cell_measurement_theta_min 1.8
_cell_volume 1615.04(10)
_computing_cell_refinement PROCESS-AUTO
_computing_data_collection PROCESS-AUTO
_computing_data_reduction CrystalStructure
_computing_publication_material 'CrystalStructure Ver. 3.5.1'
_computing_structure_refinement CRYSTALS
_computing_structure_solution SIR97
_diffrn_detector_area_resol_mean 10.00
_diffrn_measured_fraction_theta_full 0.9653
_diffrn_measured_fraction_theta_max 0.9653
_diffrn_measurement_device_type 'Rigaku RAXIS-RAPID'
_diffrn_measurement_method \w
_diffrn_radiation_type 'Mo K\a'
_diffrn_radiation_wavelength 0.7107
_diffrn_reflns_av_R_equivalents 0.028
_diffrn_reflns_limit_h_max 17
_diffrn_reflns_limit_h_min -17
_diffrn_reflns_limit_k_max 17
_diffrn_reflns_limit_k_min -16
_diffrn_reflns_limit_l_max 17
_diffrn_reflns_limit_l_min -15
_diffrn_reflns_number 18167
_diffrn_reflns_theta_full 30.50
_diffrn_reflns_theta_max 30.50
_exptl_absorpt_coefficient_mu 0.071
_exptl_absorpt_correction_type none
_exptl_crystal_colour colorless
_exptl_crystal_density_diffrn 1.124
_exptl_crystal_density_method 'not measured'
_exptl_crystal_description prism
_exptl_crystal_F_000 596.00
_exptl_crystal_size_max 0.80
_exptl_crystal_size_mid 0.40
_exptl_crystal_size_min 0.40
_refine_diff_density_max 0.38
_refine_diff_density_min -0.31
_refine_ls_extinction_method none
_refine_ls_goodness_of_fit_ref 2.235
_refine_ls_hydrogen_treatment refall
_refine_ls_number_parameters 821
_refine_ls_number_reflns 6231
_refine_ls_R_factor_gt 0.0740
_refine_ls_shift/su_max 0.0290
_refine_ls_structure_factor_coef F
_refine_ls_weighting_details 'w = 1.0'
_refine_ls_weighting_scheme unit
_refine_ls_wR_factor_ref 0.0900
_reflns_number_gt 6186
_reflns_number_total 9512
_reflns_threshold_expression F^2^>2.0\s(F^2^)
_cod_data_source_file jo071216n.cif
_cod_data_source_block '_tmori20040826'
_cod_original_cell_volume 1615.0(1)
_cod_original_sg_symbol_H-M 'P 1        '
_cod_original_formula_sum 'C36 H50 O4 '
_cod_database_code 4029620

loop_
_symmetry_equiv_pos_as_xyz
x,y,z

loop_
_atom_site_label
_atom_site_type_symbol
_atom_site_fract_x
_atom_site_fract_y
_atom_site_fract_z
_atom_site_U_iso_or_equiv
_atom_site_adp_type
_atom_site_occupancy
_atom_site_symmetry_multiplicity
_atom_site_calc_flag
O(1) O 0.2052(8) 0.4536(8) -0.3529(9) 0.070(3) Uani 1.00 1 d
O(2) O 0.1576(8) 0.0719(8) 0.0932(7) 0.069(3) Uani 1.00 1 d
O(3) O 0.4494(8) 0.6970(8) -0.1896(9) 0.066(3) Uani 1.00 1 d
O(4) O 0.8341(8) 0.7469(8) -0.6378(8) 0.067(3) Uani 1.00 1 d
O(5) O 0.8926(7) 0.2540(8) 0.3080(8) 0.063(3) Uani 1.00 1 d
O(6) O 0.9428(7) 0.6391(8) -0.1397(8) 0.064(3) Uani 1.00 1 d
O(7) O 0.6488(8) 0.0101(7) 0.1496(8) 0.069(3) Uani 1.00 1 d
O(8) O 0.2666(8) -0.0380(7) 0.5941(8) 0.065(3) Uani 1.00 1 d
C(1) C 0.5161(8) 0.3370(9) -0.295(1) 0.044(2) Uani 1.00 1 d
C(2) C 0.5672(8) 0.3886(9) -0.247(1) 0.044(3) Uani 1.00 1 d
C(3) C 0.668(1) 0.343(1) -0.226(1) 0.051(3) Uani 1.00 1 d
C(4) C 0.713(1) 0.243(1) -0.250(1) 0.056(3) Uani 1.00 1 d
C(5) C 0.658(1) 0.1908(9) -0.294(1) 0.047(3) Uani 1.00 1 d
C(6) C 0.565(1) 0.235(1) -0.319(1) 0.054(3) Uani 1.00 1 d
C(7) C 0.4121(9) 0.386(1) -0.326(1) 0.062(3) Uani 1.00 1 d
C(8) C 0.518(1) 0.4928(8) -0.220(1) 0.052(3) Uani 1.00 1 d
C(9) C 0.728(1) 0.408(1) -0.174(1) 0.076(4) Uani 1.00 1 d
C(10) C 0.823(1) 0.196(1) -0.228(2) 0.101(6) Uani 1.00 1 d
C(11) C 0.707(1) 0.085(1) -0.319(2) 0.096(5) Uani 1.00 1 d
C(12) C 0.498(1) 0.177(1) -0.369(1) 0.078(5) Uani 1.00 1 d
C(13) C 0.2913(9) 0.3233(8) -0.2253(9) 0.045(2) Uani 1.00 1 d
C(14) C 0.1913(8) 0.361(1) -0.244(1) 0.047(3) Uani 1.00 1 d
C(15) C 0.082(1) 0.300(1) -0.151(1) 0.051(3) Uani 1.00 1 d
C(16) C 0.070(1) 0.198(1) -0.037(1) 0.053(3) Uani 1.00 1 d
C(17) C 0.173(1) 0.1699(9) -0.019(1) 0.050(3) Uani 1.00 1 d
C(18) C 0.2835(8) 0.2290(9) -0.1089(9) 0.044(2) Uani 1.00 1 d
C(19) C -0.048(1) 0.135(1) 0.059(1) 0.077(4) Uani 1.00 1 d
C(20) C 0.103(1) 0.505(1) -0.369(1) 0.069(4) Uani 1.00 1 d
C(21) C 0.258(1) 0.024(1) 0.124(1) 0.061(4) Uani 1.00 1 d
C(22) C 0.329(1) -0.043(1) 0.046(1) 0.080(5) Uani 1.00 1 d
C(23) C 0.208(2) -0.042(2) 0.259(1) 0.107(5) Uani 1.00 1 d
C(24) C 0.137(2) -0.102(3) 0.333(2) 0.34(1) Uani 1.00 1 d
C(25) C 0.584(1) 0.6145(9) -0.324(1) 0.057(3) Uani 1.00 1 d
C(26) C 0.545(1) 0.7127(8) -0.298(1) 0.046(3) Uani 1.00 1 d
C(27) C 0.608(1) 0.8216(9) -0.395(1) 0.050(3) Uani 1.00 1 d
C(28) C 0.702(1) 0.8321(9) -0.506(1) 0.054(3) Uani 1.00 1 d
C(29) C 0.740(1) 0.7317(8) -0.529(1) 0.047(3) Uani 1.00 1 d
C(30) C 0.6748(9) 0.6193(9) -0.431(1) 0.046(3) Uani 1.00 1 d
C(31) C 0.768(1) 0.952(1) -0.601(1) 0.064(3) Uani 1.00 1 d
C(32) C 0.408(2) 0.800(1) -0.169(2) 0.120(6) Uani 1.00 1 d
C(33) C 0.880(1) 0.644(1) -0.661(1) 0.071(4) Uani 1.00 1 d
C(34) C 0.945(1) 0.576(1) -0.587(1) 0.065(4) Uani 1.00 1 d
C(35) C 0.950(2) 0.694(1) -0.803(1) 0.109(5) Uani 1.00 1 d
C(36) C 1.026(2) 0.763(2) -0.860(3) 0.28(2) Uani 1.00 1 d
C(37) C 0.5845(9) 0.3726(9) 0.256(1) 0.043(3) Uani 1.00 1 d
C(38) C 0.531(1) 0.3204(8) 0.2010(9) 0.044(3) Uani 1.00 1 d
C(39) C 0.435(1) 0.3630(9) 0.178(1) 0.047(3) Uani 1.00 1 d
C(40) C 0.391(1) 0.460(1) 0.200(1) 0.054(3) Uani 1.00 1 d
C(41) C 0.442(1) 0.513(1) 0.254(1) 0.068(4) Uani 1.00 1 d
C(42) C 0.5424(8) 0.4694(9) 0.278(1) 0.043(2) Uani 1.00 1 d
C(43) C 0.692(1) 0.324(1) 0.281(1) 0.056(3) Uani 1.00 1 d
C(44) C 0.580(1) 0.213(1) 0.172(1) 0.064(4) Uani 1.00 1 d
C(45) C 0.372(1) 0.306(1) 0.135(1) 0.076(4) Uani 1.00 1 d
C(46) C 0.288(1) 0.512(1) 0.167(2) 0.096(5) Uani 1.00 1 d
C(47) C 0.391(2) 0.621(1) 0.285(2) 0.110(6) Uani 1.00 1 d
C(48) C 0.599(1) 0.533(1) 0.322(1) 0.074(4) Uani 1.00 1 d
C(49) C 0.8081(8) 0.388(1) 0.172(1) 0.049(3) Uani 1.00 1 d
C(50) C 0.913(1) 0.3525(9) 0.191(1) 0.053(3) Uani 1.00 1 d
C(51) C 1.0186(9) 0.412(1) 0.102(1) 0.054(3) Uani 1.00 1 d
C(52) C 1.0273(9) 0.505(1) -0.006(1) 0.044(3) Uani 1.00 1 d
C(53) C 0.9276(8) 0.5456(9) -0.028(1) 0.042(3) Uani 1.00 1 d
C(54) C 0.822(1) 0.484(1) 0.063(1) 0.053(3) Uani 1.00 1 d
C(55) C 1.147(1) 0.574(1) -0.104(1) 0.066(4) Uani 1.00 1 d
C(56) C 0.992(1) 0.216(1) 0.333(1) 0.116(5) Uani 1.00 1 d
C(57) C 0.845(1) 0.681(1) -0.160(1) 0.066(3) Uani 1.00 1 d
C(58) C 0.893(2) 0.760(2) -0.316(2) 0.144(8) Uani 1.00 1 d
C(59) C 0.782(1) 0.746(1) -0.082(2) 0.087(4) Uani 1.00 1 d
C(60) C 0.655(1) 0.753(1) -0.081(1) 0.098(5) Uani 1.00 1 d
C(61) C 0.5198(8) 0.0983(8) 0.2772(9) 0.041(2) Uani 1.00 1 d
C(62) C 0.552(1) -0.008(1) 0.266(1) 0.051(3) Uani 1.00 1 d
C(63) C 0.496(1) -0.114(1) 0.353(1) 0.054(3) Uani 1.00 1 d
C(64) C 0.396(1) -0.1252(9) 0.4635(9) 0.045(3) Uani 1.00 1 d
C(65) C 0.3632(9) -0.022(1) 0.4789(9) 0.048(3) Uani 1.00 1 d
C(66) C 0.420(1) 0.082(1) 0.394(1) 0.048(3) Uani 1.00 1 d
C(67) C 0.327(1) -0.241(1) 0.562(1) 0.074(4) Uani 1.00 1 d
C(68) C 0.699(1) -0.089(1) 0.130(1) 0.065(4) Uani 1.00 1 d
C(69) C 0.223(1) 0.060(1) 0.621(1) 0.059(3) Uani 1.00 1 d
C(70) C 0.149(2) 0.005(2) 0.781(2) 0.163(9) Uani 1.00 1 d
C(71) C 0.153(1) 0.119(2) 0.538(2) 0.111(6) Uani 1.00 1 d
C(72) C 0.151(1) 0.251(1) 0.536(1) 0.097(4) Uani 1.00 1 d
H(1) H 0.013(1) 0.327(1) -0.164(1) 0.065(4) Uiso 1.00 1 c
H(2) H 0.3525(8) 0.2107(9) -0.0928(9) 0.045(3) Uiso 1.00 1 c
H(3) H 0.581(1) 0.8900(9) -0.380(1) 0.060(4) Uiso 1.00 1 c
H(4) H 0.6937(9) 0.5496(9) -0.445(1) 0.049(3) Uiso 1.00 1 c
H(5) H 0.311(1) 0.087(1) 0.105(1) 0.081(5) Uiso 1.00 1 c
H(6) H 0.815(1) 0.595(1) -0.644(1) 0.082(5) Uiso 1.00 1 c
H(7) H 0.4140(9) 0.468(1) -0.346(1) 0.063(4) Uiso 1.00 1 c
H(8) H 0.4196(9) 0.373(1) -0.399(1) 0.063(4) Uiso 1.00 1 c
H(9) H 0.440(1) 0.4922(8) -0.214(1) 0.052(3) Uiso 1.00 1 c
H(10) H 0.516(1) 0.4830(8) -0.140(1) 0.052(3) Uiso 1.00 1 c
H(11) H 0.792(1) 0.368(1) -0.162(1) 0.091(6) Uiso 1.00 1 c
H(12) H 0.755(1) 0.487(1) -0.235(1) 0.091(6) Uiso 1.00 1 c
H(13) H 0.672(1) 0.408(1) -0.095(1) 0.091(6) Uiso 1.00 1 c
H(14) H 0.806(1) 0.116(1) -0.168(2) 0.121(8) Uiso 1.00 1 c
H(15) H 0.883(1) 0.202(1) -0.307(2) 0.121(8) Uiso 1.00 1 c
H(16) H 0.848(1) 0.242(1) -0.196(2) 0.121(8) Uiso 1.00 1 c
H(17) H 0.709(1) 0.023(1) -0.244(2) 0.122(8) Uiso 1.00 1 c
H(18) H 0.660(1) 0.059(1) -0.349(2) 0.122(8) Uiso 1.00 1 c
H(19) H 0.785(1) 0.110(1) -0.383(2) 0.122(8) Uiso 1.00 1 c
H(20) H 0.430(1) 0.214(1) -0.374(1) 0.097(6) Uiso 1.00 1 c
H(21) H 0.554(1) 0.188(1) -0.452(1) 0.097(6) Uiso 1.00 1 c
H(22) H 0.477(1) 0.095(1) -0.317(1) 0.097(6) Uiso 1.00 1 c
H(23) H -0.063(1) 0.136(1) 0.139(1) 0.073(4) Uiso 1.00 1 c
H(24) H -0.107(1) 0.171(1) 0.031(1) 0.073(4) Uiso 1.00 1 c
H(25) H -0.048(1) 0.055(1) 0.068(1) 0.073(4) Uiso 1.00 1 c
H(26) H 0.063(1) 0.530(1) -0.302(1) 0.084(5) Uiso 1.00 1 c
H(27) H 0.126(1) 0.571(1) -0.449(1) 0.084(5) Uiso 1.00 1 c
H(28) H 0.051(1) 0.449(1) -0.364(1) 0.084(5) Uiso 1.00 1 c
H(29) H 0.276(1) -0.106(1) 0.065(1) 0.102(6) Uiso 1.00 1 c
H(30) H 0.357(1) 0.006(1) -0.043(1) 0.102(6) Uiso 1.00 1 c
H(31) H 0.393(1) -0.075(1) 0.067(1) 0.102(6) Uiso 1.00 1 c
H(32) H 0.274(2) -0.072(2) 0.276(1) 0.111(7) Uiso 1.00 1 c
H(33) H 0.183(2) 0.019(2) 0.288(1) 0.111(7) Uiso 1.00 1 c
H(37) H 0.845(1) 0.943(1) -0.602(1) 0.066(4) Uiso 1.00 1 c
H(38) H 0.772(1) 0.966(1) -0.684(1) 0.066(4) Uiso 1.00 1 c
H(39) H 0.737(1) 1.016(1) -0.579(1) 0.066(4) Uiso 1.00 1 c
H(40) H 0.467(2) 0.846(1) -0.172(2) 0.126(8) Uiso 1.00 1 c
H(41) H 0.381(2) 0.845(1) -0.233(2) 0.126(8) Uiso 1.00 1 c
H(42) H 0.344(2) 0.774(1) -0.087(2) 0.126(8) Uiso 1.00 1 c
H(43) H 0.892(1) 0.550(1) -0.499(1) 0.084(5) Uiso 1.00 1 c
H(44) H 0.972(1) 0.511(1) -0.607(1) 0.084(5) Uiso 1.00 1 c
H(45) H 1.011(1) 0.624(1) -0.603(1) 0.084(5) Uiso 1.00 1 c
H(46) H 0.978(2) 0.628(1) -0.822(1) 0.108(6) Uiso 1.00 1 c
H(47) H 0.895(2) 0.727(1) -0.839(1) 0.108(6) Uiso 1.00 1 c
H(48) H 1.085(2) 0.735(2) -0.829(3) 0.29(2) Uiso 1.00 1 c
H(49) H 1.056(2) 0.779(2) -0.949(3) 0.29(2) Uiso 1.00 1 c
H(50) H 1.002(2) 0.833(2) -0.848(3) 0.29(2) Uiso 1.00 1 c
H(51) H 1.0880(9) 0.388(1) 0.115(1) 0.063(4) Uiso 1.00 1 c
H(52) H 0.753(1) 0.511(1) 0.049(1) 0.068(5) Uiso 1.00 1 c
H(53) H 0.521(1) -0.184(1) 0.340(1) 0.065(4) Uiso 1.00 1 c
H(54) H 0.392(1) 0.150(1) 0.409(1) 0.057(4) Uiso 1.00 1 c
H(55) H 0.795(1) 0.615(1) -0.138(1) 0.067(4) Uiso 1.00 1 c
H(56) H 0.287(1) 0.116(1) 0.592(1) 0.067(4) Uiso 1.00 1 c
H(57) H 0.684(1) 0.318(1) 0.362(1) 0.065(4) Uiso 1.00 1 c
H(58) H 0.691(1) 0.247(1) 0.283(1) 0.065(4) Uiso 1.00 1 c
H(59) H 0.569(1) 0.219(1) 0.098(1) 0.076(5) Uiso 1.00 1 c
H(60) H 0.662(1) 0.215(1) 0.154(1) 0.076(5) Uiso 1.00 1 c
H(61) H 0.293(1) 0.280(1) 0.198(1) 0.089(6) Uiso 1.00 1 c
H(62) H 0.370(1) 0.359(1) 0.055(1) 0.089(6) Uiso 1.00 1 c
H(63) H 0.411(1) 0.240(1) 0.124(1) 0.089(6) Uiso 1.00 1 c
H(64) H 0.271(1) 0.579(1) 0.186(2) 0.111(7) Uiso 1.00 1 c
H(65) H 0.308(1) 0.535(1) 0.078(2) 0.111(7) Uiso 1.00 1 c
H(66) H 0.221(1) 0.455(1) 0.216(2) 0.111(7) Uiso 1.00 1 c
H(67) H 0.452(2) 0.685(1) 0.233(2) 0.122(7) Uiso 1.00 1 c
H(68) H 0.327(2) 0.639(1) 0.260(2) 0.122(7) Uiso 1.00 1 c
H(69) H 0.365(2) 0.608(1) 0.372(2) 0.122(7) Uiso 1.00 1 c
H(70) H 0.609(1) 0.481(1) 0.397(1) 0.086(5) Uiso 1.00 1 c
H(71) H 0.674(1) 0.565(1) 0.253(1) 0.086(5) Uiso 1.00 1 c
H(72) H 0.556(1) 0.595(1) 0.338(1) 0.086(5) Uiso 1.00 1 c
H(73) H 1.208(1) 0.540(1) -0.078(1) 0.084(5) Uiso 1.00 1 c
H(74) H 1.161(1) 0.571(1) -0.183(1) 0.085(5) Uiso 1.00 1 c
H(75) H 1.144(1) 0.653(1) -0.113(1) 0.085(5) Uiso 1.00 1 c
H(76) H 0.970(1) 0.151(1) 0.414(1) 0.118(7) Uiso 1.00 1 c
H(77) H 1.042(1) 0.192(1) 0.268(1) 0.118(7) Uiso 1.00 1 c
H(78) H 1.033(1) 0.278(1) 0.332(1) 0.118(7) Uiso 1.00 1 c
H(79) H 0.937(2) 0.830(2) -0.337(2) 0.148(9) Uiso 1.00 1 c
H(80) H 0.942(2) 0.717(2) -0.361(2) 0.148(9) Uiso 1.00 1 c
H(81) H 0.828(2) 0.780(2) -0.339(2) 0.148(9) Uiso 1.00 1 c
H(82) H 0.774(1) 0.705(1) 0.004(2) 0.090(5) Uiso 1.00 1 c
H(83) H 0.822(1) 0.822(1) -0.117(2) 0.090(5) Uiso 1.00 1 c
H(84) H 0.608(1) 0.794(1) -0.032(1) 0.120(6) Uiso 1.00 1 c
H(85) H 0.664(1) 0.795(1) -0.168(1) 0.120(6) Uiso 1.00 1 c
H(86) H 0.617(1) 0.676(1) -0.048(1) 0.120(6) Uiso 1.00 1 c
H(87) H 0.262(1) -0.236(1) 0.632(1) 0.089(5) Uiso 1.00 1 c
H(88) H 0.300(1) -0.278(1) 0.522(1) 0.089(5) Uiso 1.00 1 c
H(89) H 0.381(1) -0.287(1) 0.592(1) 0.089(5) Uiso 1.00 1 c
H(90) H 0.640(1) -0.133(1) 0.130(1) 0.080(5) Uiso 1.00 1 c
H(91) H 0.766(1) -0.067(1) 0.051(1) 0.080(5) Uiso 1.00 1 c
H(92) H 0.721(1) -0.136(1) 0.199(1) 0.080(5) Uiso 1.00 1 c
H(93) H 0.200(2) -0.039(2) 0.819(2) 0.19(1) Uiso 1.00 1 c
H(94) H 0.125(2) 0.067(2) 0.808(2) 0.19(1) Uiso 1.00 1 c
H(95) H 0.082(2) -0.045(2) 0.806(2) 0.19(1) Uiso 1.00 1 c
H(96) H 0.186(1) 0.120(2) 0.454(2) 0.117(7) Uiso 1.00 1 c
H(97) H 0.076(1) 0.079(2) 0.583(2) 0.117(7) Uiso 1.00 1 c
H(98) H 0.230(1) 0.288(1) 0.489(1) 0.119(6) Uiso 1.00 1 c
H(99) H 0.102(1) 0.296(1) 0.496(1) 0.119(6) Uiso 1.00 1 c
H(100) H 0.123(1) 0.245(1) 0.622(1) 0.119(6) Uiso 1.00 1 c
H(34) H 0.063(2) -0.088(3) 0.328(2) 0.30(2) Uiso 1.00 1 c
H(35) H 0.171(2) -0.160(3) 0.303(2) 0.30(2) Uiso 1.00 1 c
H(36) H 0.126(2) -0.128(3) 0.420(2) 0.30(2) Uiso 1.00 1 c

loop_
_atom_site_aniso_label
_atom_site_aniso_U_11
_atom_site_aniso_U_22
_atom_site_aniso_U_33
_atom_site_aniso_U_12
_atom_site_aniso_U_13
_atom_site_aniso_U_23
O(1) 0.054(5) 0.066(6) 0.075(6) 0.003(4) -0.036(5) -0.004(5)
O(2) 0.064(5) 0.070(6) 0.039(4) -0.014(4) -0.016(4) 0.009(4)
O(3) 0.064(6) 0.057(5) 0.071(6) 0.007(4) -0.008(5) -0.039(5)
O(4) 0.070(6) 0.058(6) 0.050(5) -0.005(5) -0.006(4) -0.017(4)
O(5) 0.049(5) 0.064(6) 0.061(5) 0.004(4) -0.030(4) -0.003(4)
O(6) 0.050(5) 0.069(6) 0.057(5) 0.005(4) -0.016(4) -0.016(4)
O(7) 0.065(6) 0.046(5) 0.067(5) -0.001(4) 0.004(4) -0.026(4)
O(8) 0.071(6) 0.050(5) 0.047(5) -0.006(4) -0.001(4) -0.014(4)
C(1) 0.031(5) 0.041(5) 0.042(5) -0.006(4) -0.001(4) -0.013(4)
C(2) 0.028(4) 0.046(6) 0.050(6) -0.013(4) -0.004(4) -0.021(5)
C(3) 0.046(6) 0.054(6) 0.046(6) -0.025(5) -0.015(5) -0.012(5)
C(4) 0.041(6) 0.042(6) 0.062(7) 0.003(4) -0.009(5) -0.012(5)
C(5) 0.048(6) 0.032(5) 0.063(6) 0.006(4) -0.016(5) -0.029(5)
C(6) 0.066(7) 0.046(6) 0.040(5) -0.020(5) -0.003(5) -0.021(5)
C(7) 0.032(5) 0.058(7) 0.068(7) -0.020(5) -0.008(5) -0.007(6)
C(8) 0.053(6) 0.032(5) 0.043(5) -0.019(4) 0.008(5) -0.012(4)
C(9) 0.08(1) 0.09(1) 0.061(8) -0.033(8) -0.032(7) -0.020(7)
C(10) 0.09(1) 0.08(1) 0.13(1) 0.009(9) -0.06(1) -0.03(1)
C(11) 0.070(8) 0.055(7) 0.18(2) 0.023(6) -0.031(9) -0.084(9)
C(12) 0.071(9) 0.081(9) 0.091(9) -0.026(7) -0.017(7) -0.054(8)
C(13) 0.059(6) 0.028(4) 0.036(4) -0.012(4) -0.021(4) 0.001(3)
C(14) 0.031(4) 0.058(6) 0.046(5) -0.010(4) -0.007(4) -0.021(5)
C(15) 0.050(6) 0.054(7) 0.059(6) 0.005(5) -0.028(5) -0.026(5)
C(16) 0.042(6) 0.063(7) 0.055(6) -0.000(5) -0.014(5) -0.028(6)
C(17) 0.063(7) 0.041(5) 0.036(5) -0.000(5) -0.021(5) -0.004(4)
C(18) 0.030(4) 0.042(5) 0.040(5) -0.015(4) -0.008(4) -0.001(4)
C(19) 0.041(6) 0.083(9) 0.059(7) -0.023(6) 0.018(5) -0.017(6)
C(20) 0.060(7) 0.066(7) 0.085(8) 0.010(6) -0.034(6) -0.031(6)
C(21) 0.057(7) 0.076(8) 0.068(7) 0.005(6) -0.038(6) -0.033(6)
C(22) 0.12(1) 0.067(8) 0.064(7) 0.012(8) -0.052(8) -0.026(6)
C(23) 0.11(1) 0.13(1) 0.032(5) 0.03(1) -0.019(7) -0.005(7)
C(24) 0.09(1) 0.55(5) 0.12(2) -0.02(2) -0.02(1) 0.09(2)
C(25) 0.061(7) 0.034(5) 0.061(6) -0.011(5) -0.031(5) 0.002(4)
C(26) 0.053(6) 0.031(4) 0.052(6) 0.000(4) -0.012(5) -0.024(4)
C(27) 0.066(7) 0.033(5) 0.052(6) 0.003(5) -0.025(6) -0.017(5)
C(28) 0.061(7) 0.033(5) 0.060(7) 0.000(5) -0.033(6) -0.001(5)
C(29) 0.058(6) 0.026(4) 0.052(6) -0.007(4) -0.025(5) -0.008(4)
C(30) 0.047(5) 0.029(4) 0.048(5) -0.010(4) -0.006(4) -0.014(4)
C(31) 0.075(8) 0.048(6) 0.043(6) -0.020(6) -0.015(6) 0.002(5)
C(32) 0.11(1) 0.07(1) 0.13(1) -0.016(8) 0.02(1) -0.07(1)
C(33) 0.072(9) 0.065(8) 0.067(8) -0.006(6) -0.001(7) -0.043(7)
C(34) 0.073(8) 0.076(8) 0.062(7) 0.011(6) -0.041(6) -0.028(6)
C(35) 0.15(2) 0.10(1) 0.021(4) 0.02(1) -0.001(6) -0.006(5)
C(36) 0.31(4) 0.19(2) 0.23(3) -0.09(2) 0.05(3) -0.12(2)
C(37) 0.036(5) 0.038(5) 0.046(5) -0.009(4) -0.021(4) -0.003(4)
C(38) 0.052(6) 0.026(5) 0.037(5) -0.002(4) -0.009(4) -0.006(4)
C(39) 0.044(6) 0.038(5) 0.049(6) 0.002(4) -0.017(5) -0.010(4)
C(40) 0.039(5) 0.055(7) 0.065(7) -0.000(5) -0.029(5) -0.012(5)
C(41) 0.045(7) 0.051(7) 0.071(8) -0.004(5) -0.003(6) -0.011(6)
C(42) 0.030(4) 0.041(5) 0.052(6) -0.008(4) -0.015(4) -0.012(4)
C(43) 0.058(6) 0.048(6) 0.056(6) 0.010(5) -0.038(5) -0.001(5)
C(44) 0.052(7) 0.053(7) 0.084(9) 0.011(5) -0.016(6) -0.038(6)
C(45) 0.077(9) 0.070(9) 0.076(9) -0.025(7) -0.035(8) -0.017(7)
C(46) 0.045(7) 0.09(1) 0.14(1) 0.025(7) -0.051(8) -0.03(1)
C(47) 0.11(1) 0.10(1) 0.10(1) 0.01(1) -0.02(1) -0.03(1)
C(48) 0.09(1) 0.079(9) 0.050(6) -0.022(8) -0.022(7) -0.021(6)
C(49) 0.020(4) 0.066(7) 0.067(6) 0.009(4) -0.019(4) -0.031(5)
C(50) 0.058(6) 0.042(5) 0.066(7) 0.014(5) -0.046(6) -0.007(5)
C(51) 0.026(5) 0.073(8) 0.057(6) 0.005(5) -0.017(5) -0.023(6)
C(52) 0.032(5) 0.052(6) 0.042(5) -0.010(4) -0.004(4) -0.022(5)
C(53) 0.029(4) 0.053(6) 0.044(5) -0.004(4) -0.010(4) -0.022(5)
C(54) 0.050(6) 0.053(6) 0.068(7) 0.019(5) -0.037(6) -0.024(6)
C(55) 0.046(6) 0.09(1) 0.073(8) 0.001(6) -0.034(6) -0.035(7)
C(56) 0.077(9) 0.12(1) 0.10(1) 0.011(8) -0.064(9) 0.033(9)
C(57) 0.076(8) 0.055(7) 0.036(5) 0.001(6) -0.016(5) 0.006(5)
C(58) 0.10(1) 0.18(2) 0.09(1) 0.01(1) -0.06(1) 0.03(1)
C(59) 0.071(8) 0.055(7) 0.10(1) 0.013(6) -0.022(7) -0.013(7)
C(60) 0.088(8) 0.11(1) 0.099(9) 0.029(7) -0.040(7) -0.051(8)
C(61) 0.032(4) 0.039(5) 0.046(5) 0.001(4) 0.003(4) -0.030(4)
C(62) 0.045(6) 0.056(6) 0.046(5) 0.004(5) -0.013(5) -0.020(5)
C(63) 0.059(7) 0.041(6) 0.064(7) 0.007(5) -0.024(6) -0.025(5)
C(64) 0.056(6) 0.044(6) 0.038(5) -0.005(5) -0.018(5) -0.021(4)
C(65) 0.039(5) 0.066(7) 0.031(4) 0.002(5) -0.004(4) -0.023(5)
C(66) 0.047(6) 0.047(6) 0.049(6) 0.007(4) -0.014(5) -0.024(5)
C(67) 0.10(1) 0.039(6) 0.082(9) 0.002(6) -0.036(8) -0.027(6)
C(68) 0.076(8) 0.067(7) 0.058(6) 0.027(6) -0.022(6) -0.040(6)
C(69) 0.053(7) 0.073(8) 0.042(5) 0.006(6) -0.019(5) -0.015(5)
C(70) 0.11(1) 0.16(2) 0.20(2) -0.01(1) 0.03(1) -0.15(2)
C(71) 0.057(8) 0.12(1) 0.11(1) 0.019(9) -0.000(8) -0.04(1)
C(72) 0.11(1) 0.090(8) 0.100(9) 0.036(7) -0.048(8) -0.043(7)

loop_
_atom_type_symbol
_atom_type_description
_atom_type_scat_dispersion_real
_atom_type_scat_dispersion_imag
_atom_type_scat_source
H H 0.000 0.000
;
International Tables for Crystallography
(1992, Vol. C, Table 6.1.1.4)
;
O O 0.011 0.006
;
International Tables for Crystallography
(1992, Vol. C, Tables 4.2.6.8 and 6.1.1.4)
;
C C 0.003 0.002
;
International Tables for Crystallography
(1992, Vol. C, Tables 4.2.6.8 and 6.1.1.4)
;

loop_
_geom_angle_atom_site_label_1
_geom_angle_atom_site_label_2
_geom_angle_atom_site_label_3
_geom_angle
_geom_angle_publ_flag
C(14) O(1) C(20) 118.9(8) yes
C(17) O(2) C(21) 121.4(8) yes
C(26) O(3) C(32) 117.3(9) yes
C(29) O(4) C(33) 119.0(8) yes
C(50) O(5) C(56) 116.4(9) yes
C(53) O(6) C(57) 118.5(8) yes
C(62) O(7) C(68) 118.5(8) yes
C(65) O(8) C(69) 120.5(8) yes
C(2) C(1) C(6) 118(1) yes
C(2) C(1) C(7) 120(1) yes
C(6) C(1) C(7) 120(1) yes
C(3) C(2) C(8) 121(1) yes
C(3) C(2) C(1) 118(1) yes
C(8) C(2) C(1) 120(1) yes
C(4) C(3) C(9) 122(1) yes
C(4) C(3) C(2) 120(1) yes
C(9) C(3) C(2) 117(1) yes
C(5) C(4) C(10) 120(1) yes
C(5) C(4) C(3) 119(1) yes
C(10) C(4) C(3) 119(1) yes
C(6) C(5) C(11) 120(1) yes
C(6) C(5) C(4) 120(1) yes
C(11) C(5) C(4) 118(1) yes
C(12) C(6) C(1) 115(1) yes
C(12) C(6) C(5) 122(1) yes
C(1) C(6) C(5) 121(1) yes
C(13) C(7) H(7) 110(1) no
C(13) C(7) H(8) 103(1) no
C(13) C(7) C(1) 115.9(9) yes
H(7) C(7) H(8) 109(1) no
H(7) C(7) C(1) 110(1) no
H(8) C(7) C(1) 106(1) no
C(25) C(8) H(9) 107(1) no
C(25) C(8) H(10) 109(1) no
C(25) C(8) C(2) 115.4(8) yes
H(9) C(8) H(10) 109(1) no
H(9) C(8) C(2) 106(1) no
H(10) C(8) C(2) 108(1) no
H(11) C(9) H(12) 109(1) no
H(11) C(9) H(13) 109(2) no
H(11) C(9) C(3) 109(1) no
H(12) C(9) H(13) 109(2) no
H(12) C(9) C(3) 109(1) no
H(13) C(9) C(3) 109(1) no
H(14) C(10) H(15) 109(2) no
H(14) C(10) H(16) 109(2) no
H(14) C(10) C(4) 110(1) no
H(15) C(10) H(16) 109(2) no
H(15) C(10) C(4) 108(2) no
H(16) C(10) C(4) 109(1) no
H(17) C(11) H(18) 109(1) no
H(17) C(11) H(19) 109(2) no
H(17) C(11) C(5) 112(2) no
H(18) C(11) H(19) 109(2) no
H(18) C(11) C(5) 108(1) no
H(19) C(11) C(5) 107(1) no
H(20) C(12) H(21) 109(2) no
H(20) C(12) H(22) 109(1) no
H(20) C(12) C(6) 112(2) no
H(21) C(12) H(22) 109(2) no
H(21) C(12) C(6) 104(1) no
H(22) C(12) C(6) 111(2) no
C(14) C(13) C(18) 120.6(8) yes
C(14) C(13) C(7) 120.5(8) yes
C(18) C(13) C(7) 118(1) yes
C(15) C(14) O(1) 123(1) yes
C(15) C(14) C(13) 119.0(9) yes
O(1) C(14) C(13) 117.2(8) yes
C(16) C(15) H(1) 118(1) no
C(16) C(15) C(14) 122(1) yes
H(1) C(15) C(14) 118(1) no
C(17) C(16) C(19) 123(1) yes
C(17) C(16) C(15) 115.1(9) yes
C(19) C(16) C(15) 121(1) yes
C(18) C(17) O(2) 122(1) yes
C(18) C(17) C(16) 123.7(9) yes
O(2) C(17) C(16) 113.7(9) yes
H(2) C(18) C(13) 119.5(9) no
H(2) C(18) C(17) 122(1) no
C(13) C(18) C(17) 118(1) yes
H(23) C(19) H(24) 109(1) no
H(23) C(19) H(25) 109(1) no
H(23) C(19) C(16) 109(1) no
H(24) C(19) H(25) 109(2) no
H(24) C(19) C(16) 109(1) no
H(25) C(19) C(16) 108(1) no
H(26) C(20) H(27) 109(1) no
H(26) C(20) H(28) 109(1) no
H(26) C(20) O(1) 107(1) no
H(27) C(20) H(28) 109(2) no
H(27) C(20) O(1) 109(1) no
H(28) C(20) O(1) 111(1) no
C(22) C(21) C(23) 115(1) yes
C(22) C(21) H(5) 106(1) no
C(22) C(21) O(2) 112(1) yes
C(23) C(21) H(5) 108(1) no
C(23) C(21) O(2) 104(1) yes
H(5) C(21) O(2) 110(1) no
H(29) C(22) H(30) 109(2) no
H(29) C(22) H(31) 109(2) no
H(29) C(22) C(21) 106(1) no
H(30) C(22) H(31) 109(1) no
H(30) C(22) C(21) 109(1) no
H(31) C(22) C(21) 112(2) no
C(24) C(23) H(32) 104(2) no
C(24) C(23) H(33) 93(2) no
C(24) C(23) C(21) 142(2) yes
H(32) C(23) H(33) 109(2) no
H(32) C(23) C(21) 102(1) no
H(33) C(23) C(21) 100(1) no
H(34) C(24) H(35) 109(4) no
H(34) C(24) H(36) 109(2) no
H(34) C(24) C(23) 115(2) no
H(35) C(24) H(36) 109(3) no
H(35) C(24) C(23) 88(2) no
H(36) C(24) C(23) 121(3) no
C(26) C(25) C(30) 124.1(9) yes
C(26) C(25) C(8) 116.8(9) yes
C(30) C(25) C(8) 119(1) yes
C(27) C(26) O(3) 126(1) yes
C(27) C(26) C(25) 115.1(9) yes
O(3) C(26) C(25) 118.6(8) yes
C(28) C(27) H(3) 120(1) no
C(28) C(27) C(26) 123(1) yes
H(3) C(27) C(26) 116(1) no
C(29) C(28) C(31) 120(1) yes
C(29) C(28) C(27) 120.2(9) yes
C(31) C(28) C(27) 119(1) yes
C(30) C(29) O(4) 125(1) yes
C(30) C(29) C(28) 116.7(9) yes
O(4) C(29) C(28) 117.5(8) yes
H(4) C(30) C(25) 119(1) no
H(4) C(30) C(29) 119(1) no
C(25) C(30) C(29) 120(1) yes
H(37) C(31) H(38) 109(1) no
H(37) C(31) H(39) 109(2) no
H(37) C(31) C(28) 102(1) no
H(38) C(31) H(39) 109(1) no
H(38) C(31) C(28) 109(1) no
H(39) C(31) C(28) 115(1) no
H(40) C(32) H(41) 109(2) no
H(40) C(32) H(42) 109(3) no
H(40) C(32) O(3) 113(1) no
H(41) C(32) H(42) 109(2) no
H(41) C(32) O(3) 107(2) no
H(42) C(32) O(3) 107(1) no
C(34) C(33) C(35) 114(1) yes
C(34) C(33) H(6) 109(1) no
C(34) C(33) O(4) 115(1) yes
C(35) C(33) H(6) 106(1) no
C(35) C(33) O(4) 102(1) yes
H(6) C(33) O(4) 107(1) no
H(43) C(34) H(44) 109(1) no
H(43) C(34) H(45) 109(2) no
H(43) C(34) C(33) 106(1) no
H(44) C(34) H(45) 109(1) no
H(44) C(34) C(33) 110(1) no
H(45) C(34) C(33) 111(1) no
C(36) C(35) H(46) 105(2) no
C(36) C(35) H(47) 103(2) no
C(36) C(35) C(33) 127(2) yes
H(46) C(35) H(47) 109(2) no
H(46) C(35) C(33) 104(1) no
H(47) C(35) C(33) 105(1) no
H(48) C(36) H(49) 109(3) no
H(48) C(36) H(50) 109(4) no
H(48) C(36) C(35) 107(2) no
H(49) C(36) H(50) 109(3) no
H(49) C(36) C(35) 111(4) no
H(50) C(36) C(35) 109(3) no
C(38) C(37) C(42) 119(1) yes
C(38) C(37) C(43) 120(1) yes
C(42) C(37) C(43) 120(1) yes
C(39) C(38) C(44) 118(1) yes
C(39) C(38) C(37) 120(1) yes
C(44) C(38) C(37) 120(1) yes
C(40) C(39) C(45) 117(1) yes
C(40) C(39) C(38) 119(1) yes
C(45) C(39) C(38) 122(1) yes
C(41) C(40) C(46) 119(1) yes
C(41) C(40) C(39) 120(1) yes
C(46) C(40) C(39) 119(1) yes
C(42) C(41) C(47) 118(1) yes
C(42) C(41) C(40) 119(1) yes
C(47) C(41) C(40) 122(1) yes
C(48) C(42) C(37) 122(1) yes
C(48) C(42) C(41) 118(1) yes
C(37) C(42) C(41) 118(1) yes
C(49) C(43) H(57) 113(1) no
C(49) C(43) H(58) 104(1) no
C(49) C(43) C(37) 113.5(8) yes
H(57) C(43) H(58) 109(1) no
H(57) C(43) C(37) 110(1) no
H(58) C(43) C(37) 104(1) no
C(61) C(44) H(59) 107(1) no
C(61) C(44) H(60) 108(1) no
C(61) C(44) C(38) 113.8(9) yes
H(59) C(44) H(60) 109(1) no
H(59) C(44) C(38) 107(1) no
H(60) C(44) C(38) 109(1) no
H(61) C(45) H(62) 109(2) no
H(61) C(45) H(63) 109(1) no
H(61) C(45) C(39) 109(2) no
H(62) C(45) H(63) 109(2) no
H(62) C(45) C(39) 110(1) no
H(63) C(45) C(39) 108(2) no
H(64) C(46) H(65) 109(2) no
H(64) C(46) H(66) 109(1) no
H(64) C(46) C(40) 108(2) no
H(65) C(46) H(66) 109(2) no
H(65) C(46) C(40) 110(1) no
H(66) C(46) C(40) 109(1) no
H(67) C(47) H(68) 109(2) no
H(67) C(47) H(69) 109(3) no
H(67) C(47) C(41) 107(1) no
H(68) C(47) H(69) 109(2) no
H(68) C(47) C(41) 106(2) no
H(69) C(47) C(41) 114(1) no
H(70) C(48) H(71) 109(2) no
H(70) C(48) H(72) 109(2) no
H(70) C(48) C(42) 111(1) no
H(71) C(48) H(72) 109(1) no
H(71) C(48) C(42) 104(1) no
H(72) C(48) C(42) 112(2) no
C(50) C(49) C(54) 116.4(8) yes
C(50) C(49) C(43) 117.0(9) yes
C(54) C(49) C(43) 126(1) yes
C(51) C(50) O(5) 126(1) yes
C(51) C(50) C(49) 119(1) yes
O(5) C(50) C(49) 113.5(8) yes
C(52) C(51) H(51) 119(1) no
C(52) C(51) C(50) 121(1) yes
H(51) C(51) C(50) 119(1) no
C(53) C(52) C(55) 118.1(9) yes
C(53) C(52) C(51) 121.4(8) yes
C(55) C(52) C(51) 120(1) yes
C(54) C(53) O(6) 125(1) yes
C(54) C(53) C(52) 116.4(9) yes
O(6) C(53) C(52) 118.3(8) yes
H(52) C(54) C(49) 118(1) no
H(52) C(54) C(53) 116(1) no
C(49) C(54) C(53) 124(1) yes
H(73) C(55) H(74) 109(1) no
H(73) C(55) H(75) 109(2) no
H(73) C(55) C(52) 111(1) no
H(74) C(55) H(75) 109(1) no
H(74) C(55) C(52) 107(1) no
H(75) C(55) C(52) 109(1) no
H(76) C(56) H(77) 109(2) no
H(76) C(56) H(78) 109(2) no
H(76) C(56) O(5) 110(1) no
H(77) C(56) H(78) 109(1) no
H(77) C(56) O(5) 106(2) no
H(78) C(56) O(5) 110(1) no
C(58) C(57) C(59) 114(1) yes
C(58) C(57) H(55) 108(1) no
C(58) C(57) O(6) 105(1) yes
C(59) C(57) H(55) 109(1) no
C(59) C(57) O(6) 112(1) yes
H(55) C(57) O(6) 106(1) no
H(79) C(58) H(80) 109(2) no
H(79) C(58) H(81) 109(2) no
H(79) C(58) C(57) 108(2) no
H(80) C(58) H(81) 109(3) no
H(80) C(58) C(57) 109(1) no
H(81) C(58) C(57) 109(1) no
C(60) C(59) H(82) 108(1) no
C(60) C(59) H(83) 111(1) no
C(60) C(59) C(57) 105(1) yes
H(82) C(59) H(83) 109(2) no
H(82) C(59) C(57) 111(1) no
H(83) C(59) C(57) 110(1) no
H(84) C(60) H(85) 109(1) no
H(84) C(60) H(86) 109(1) no
H(84) C(60) C(59) 110(1) no
H(85) C(60) H(86) 109(2) no
H(85) C(60) C(59) 107(1) no
H(86) C(60) C(59) 110(1) no
C(62) C(61) C(66) 112.8(8) yes
C(62) C(61) C(44) 121.4(9) yes
C(66) C(61) C(44) 125(1) yes
C(63) C(62) O(7) 123(1) yes
C(63) C(62) C(61) 124(1) yes
O(7) C(62) C(61) 112.1(8) yes
C(64) C(63) H(53) 118(1) no
C(64) C(63) C(62) 120(1) yes
H(53) C(63) C(62) 121(1) no
C(65) C(64) C(67) 120.7(9) yes
C(65) C(64) C(63) 116.5(9) yes
C(67) C(64) C(63) 122(1) yes
C(66) C(65) O(8) 122(1) yes
C(66) C(65) C(64) 122.9(9) yes
O(8) C(65) C(64) 114.5(8) yes
H(54) C(66) C(61) 118(1) no
H(54) C(66) C(65) 118(1) no
C(61) C(66) C(65) 122(1) yes
H(87) C(67) H(88) 109(2) no
H(87) C(67) H(89) 109(2) no
H(87) C(67) C(64) 113(1) no
H(88) C(67) H(89) 109(1) no
H(88) C(67) C(64) 109(1) no
H(89) C(67) C(64) 105(1) no
H(90) C(68) H(91) 109(2) no
H(90) C(68) H(92) 109(1) no
H(90) C(68) O(7) 106(1) no
H(91) C(68) H(92) 109(1) no
H(91) C(68) O(7) 111(1) no
H(92) C(68) O(7) 109(1) no
C(70) C(69) C(71) 117(1) yes
C(70) C(69) H(56) 111(1) no
C(70) C(69) O(8) 105(1) yes
C(71) C(69) H(56) 105(1) no
C(71) C(69) O(8) 106(1) yes
H(56) C(69) O(8) 109(1) no
H(93) C(70) H(94) 109(3) no
H(93) C(70) H(95) 109(2) no
H(93) C(70) C(69) 108(1) no
H(94) C(70) H(95) 109(2) no
H(94) C(70) C(69) 110(1) no
H(95) C(70) C(69) 109(2) no
C(72) C(71) H(96) 112(1) no
C(72) C(71) H(97) 110(1) no
C(72) C(71) C(69) 101(1) yes
H(96) C(71) H(97) 109(3) no
H(96) C(71) C(69) 115(1) no
H(97) C(71) C(69) 107(1) no
H(98) C(72) H(99) 109(1) no
H(98) C(72) H(100) 109(2) no
H(98) C(72) C(71) 107(1) no
H(99) C(72) H(100) 109(1) no
H(99) C(72) C(71) 111(1) no
H(100) C(72) C(71) 109(1) no

loop_
_geom_bond_atom_site_label_1
_geom_bond_atom_site_label_2
_geom_bond_distance
_geom_bond_publ_flag
O(1) C(14) 1.34(1) yes
O(1) C(20) 1.43(2) yes
O(2) C(17) 1.39(1) yes
O(2) C(21) 1.47(2) yes
O(3) C(26) 1.34(1) yes
O(3) C(32) 1.43(2) yes
O(4) C(29) 1.34(1) yes
O(4) C(33) 1.45(2) yes
O(5) C(50) 1.41(1) yes
O(5) C(56) 1.40(2) yes
O(6) C(53) 1.36(1) yes
O(6) C(57) 1.37(2) yes
O(7) C(62) 1.41(1) yes
O(7) C(68) 1.41(2) yes
O(8) C(65) 1.40(1) yes
O(8) C(69) 1.41(2) yes
C(1) C(2) 1.36(2) yes
C(1) C(6) 1.46(2) yes
C(1) C(7) 1.51(2) yes
C(2) C(3) 1.42(2) yes
C(2) C(8) 1.50(2) yes
C(3) C(4) 1.42(2) yes
C(3) C(9) 1.58(3) yes
C(4) C(5) 1.36(2) yes
C(4) C(10) 1.53(2) yes
C(5) C(6) 1.34(2) yes
C(5) C(11) 1.50(2) yes
C(6) C(12) 1.58(3) yes
C(7) C(13) 1.52(1) yes
C(7) H(7) 0.95(2) no
C(7) H(8) 0.95(2) no
C(8) C(25) 1.55(1) yes
C(8) H(9) 0.95(2) no
C(8) H(10) 0.95(2) no
C(9) H(11) 0.95(2) no
C(9) H(12) 0.95(2) no
C(9) H(13) 0.95(2) no
C(10) H(14) 0.95(2) no
C(10) H(15) 0.95(2) no
C(10) H(16) 0.95(3) no
C(11) H(17) 0.95(2) no
C(11) H(18) 0.95(3) no
C(11) H(19) 0.95(2) no
C(12) H(20) 0.95(2) no
C(12) H(21) 0.95(2) no
C(12) H(22) 0.95(2) no
C(13) C(14) 1.37(2) yes
C(13) C(18) 1.43(1) yes
C(14) C(15) 1.40(1) yes
C(15) C(16) 1.44(2) yes
C(15) H(1) 0.95(2) no
C(16) C(17) 1.39(2) yes
C(16) C(19) 1.48(1) yes
C(17) C(18) 1.39(1) yes
C(18) H(2) 0.95(2) no
C(19) H(23) 0.95(2) no
C(19) H(24) 0.95(2) no
C(19) H(25) 0.95(2) no
C(20) H(26) 0.95(2) no
C(20) H(27) 0.95(2) no
C(20) H(28) 0.95(2) no
C(21) C(22) 1.51(2) yes
C(21) C(23) 1.42(2) yes
C(21) H(5) 0.95(2) no
C(22) H(29) 0.95(3) no
C(22) H(30) 0.95(2) no
C(22) H(31) 0.95(3) no
C(23) C(24) 1.04(2) yes
C(23) H(32) 0.95(3) no
C(23) H(33) 0.95(3) no
C(24) H(34) 0.95(3) no
C(24) H(35) 0.95(5) no
C(24) H(36) 0.95(3) no
C(25) C(26) 1.39(2) yes
C(25) C(30) 1.34(1) yes
C(26) C(27) 1.41(1) yes
C(27) C(28) 1.38(2) yes
C(27) H(3) 0.95(2) no
C(28) C(29) 1.40(2) yes
C(28) C(31) 1.51(1) yes
C(29) C(30) 1.45(1) yes
C(30) H(4) 0.95(2) no
C(31) H(37) 0.95(2) no
C(31) H(38) 0.95(2) no
C(31) H(39) 0.95(2) no
C(32) H(40) 0.95(3) no
C(32) H(41) 0.95(3) no
C(32) H(42) 0.95(2) no
C(33) C(34) 1.45(2) yes
C(33) C(35) 1.49(2) yes
C(33) H(6) 0.95(2) no
C(34) H(43) 0.95(2) no
C(34) H(44) 0.95(2) no
C(34) H(45) 0.95(2) no
C(35) C(36) 1.11(3) yes
C(35) H(46) 0.95(3) no
C(35) H(47) 0.95(3) no
C(36) H(48) 0.95(5) no
C(36) H(49) 0.95(4) no
C(36) H(50) 0.95(4) no
C(37) C(38) 1.46(2) yes
C(37) C(42) 1.36(2) yes
C(37) C(43) 1.52(2) yes
C(38) C(39) 1.36(2) yes
C(38) C(44) 1.54(2) yes
C(39) C(40) 1.37(2) yes
C(39) C(45) 1.46(3) yes
C(40) C(41) 1.43(3) yes
C(40) C(46) 1.53(2) yes
C(41) C(42) 1.42(2) yes
C(41) C(47) 1.57(2) yes
C(42) C(48) 1.47(2) yes
C(43) C(49) 1.52(1) yes
C(43) H(57) 0.95(2) no
C(43) H(58) 0.95(2) no
C(44) C(61) 1.48(1) yes
C(44) H(59) 0.95(3) no
C(44) H(60) 0.95(2) no
C(45) H(61) 0.95(2) no
C(45) H(62) 0.95(2) no
C(45) H(63) 0.95(2) no
C(46) H(64) 0.95(3) no
C(46) H(65) 0.95(3) no
C(46) H(66) 0.95(2) no
C(47) H(67) 0.95(2) no
C(47) H(68) 0.95(3) no
C(47) H(69) 0.95(3) no
C(48) H(70) 0.95(2) no
C(48) H(71) 0.95(2) no
C(48) H(72) 0.95(2) no
C(49) C(50) 1.43(2) yes
C(49) C(54) 1.35(1) yes
C(50) C(51) 1.35(1) yes
C(51) C(52) 1.35(1) yes
C(51) H(51) 0.95(2) no
C(52) C(53) 1.39(2) yes
C(52) C(55) 1.52(1) yes
C(53) C(54) 1.37(1) yes
C(54) H(52) 0.95(2) no
C(55) H(73) 0.95(2) no
C(55) H(74) 0.95(2) no
C(55) H(75) 0.95(2) no
C(56) H(76) 0.95(2) no
C(56) H(77) 0.95(2) no
C(56) H(78) 0.95(3) no
C(57) C(58) 1.65(2) yes
C(57) C(59) 1.46(2) yes
C(57) H(55) 0.95(2) no
C(58) H(79) 0.95(3) no
C(58) H(80) 0.95(3) no
C(58) H(81) 0.95(3) no
C(59) C(60) 1.58(2) yes
C(59) H(82) 0.95(2) no
C(59) H(83) 0.95(2) no
C(60) H(84) 0.95(2) no
C(60) H(85) 0.95(2) no
C(60) H(86) 0.95(2) no
C(61) C(62) 1.39(2) yes
C(61) C(66) 1.43(1) yes
C(62) C(63) 1.34(1) yes
C(63) C(64) 1.40(1) yes
C(63) H(53) 0.95(2) no
C(64) C(65) 1.38(2) yes
C(64) C(67) 1.50(1) yes
C(65) C(66) 1.32(1) yes
C(66) H(54) 0.95(2) no
C(67) H(87) 0.95(2) no
C(67) H(88) 0.95(3) no
C(67) H(89) 0.95(2) no
C(68) H(90) 0.95(2) no
C(68) H(91) 0.95(1) no
C(68) H(92) 0.95(2) no
C(69) C(70) 1.68(2) yes
C(69) C(71) 1.55(2) yes
C(69) H(56) 0.95(2) no
C(70) H(93) 0.95(3) no
C(70) H(94) 0.95(3) no
C(70) H(95) 0.95(3) no
C(71) C(72) 1.63(3) yes
C(71) H(96) 0.95(3) no
C(71) H(97) 0.95(2) no
C(72) H(98) 0.95(2) no
C(72) H(99) 0.95(2) no
C(72) H(100) 0.95(2) no

loop_
_geom_contact_atom_site_label_1
_geom_contact_atom_site_label_2
_geom_contact_distance
_geom_contact_publ_flag
_geom_contact_site_symmetry_2
O(1) C(7) 2.76(2) yes 55501
O(1) C(13) 2.31(2) yes 55501
O(1) C(15) 2.41(1) yes 55501
O(1) H(1) 2.61(1) no 55501
O(1) H(7) 2.66(2) no 55501
O(1) H(8) 2.70(1) no 55501
O(1) H(26) 1.94(2) no 55501
O(1) H(27) 1.97(2) no 55501
O(1) H(28) 1.98(2) no 55501
O(2) O(1) 2.99(2) yes 55502
O(2) C(16) 2.33(2) yes 55501
O(2) C(18) 2.44(1) yes 55501
O(2) C(19) 2.76(2) yes 55501
O(2) C(22) 2.48(2) yes 55501
O(2) C(23) 2.29(2) yes 55501
O(2) C(24) 2.82(2) yes 55501
O(2) H(2) 2.67(1) no 55501
O(2) H(5) 2.01(2) no 55501
O(2) H(23) 2.70(2) no 55501
O(2) H(25) 2.73(2) no 55501
O(2) H(29) 2.63(2) no 55501
O(2) H(30) 2.67(2) no 55501
O(2) H(31) 3.31(2) no 55501
O(2) H(32) 3.09(2) no 55501
O(2) H(33) 2.39(2) no 55501
O(2) H(34) 2.61(2) no 55501
O(2) H(35) 3.07(3) no 55501
O(3) C(8) 2.75(2) yes 55501
O(3) C(25) 2.35(2) yes 55501
O(3) C(27) 2.46(1) yes 55501
O(3) C(60) 3.56(2) yes 55501
O(3) H(3) 2.64(1) no 55501
O(3) H(9) 2.71(2) no 55501
O(3) H(10) 2.64(1) no 55501
O(3) H(40) 2.00(2) no 55501
O(3) H(41) 1.94(2) no 55501
O(3) H(42) 1.94(2) no 55501
O(3) H(65) 2.95(2) no 55501
O(3) H(85) 3.17(2) no 55501
O(3) H(86) 3.17(2) no 55501
O(4) C(28) 2.34(2) yes 55501
O(4) C(30) 2.49(1) yes 55501
O(4) C(31) 2.78(2) yes 55501
O(4) C(34) 2.45(2) yes 55501
O(4) C(35) 2.30(2) yes 55501
O(4) C(36) 2.78(3) yes 55501
O(4) H(4) 2.72(1) no 55501
O(4) H(6) 1.96(2) no 55501
O(4) H(37) 2.68(2) no 55501
O(4) H(38) 2.68(2) no 55501
O(4) H(43) 2.62(2) no 55501
O(4) H(44) 3.26(2) no 55501
O(4) H(45) 2.67(2) no 55501
O(4) H(46) 3.11(2) no 55501
O(4) H(47) 2.43(2) no 55501
O(4) H(48) 3.12(3) no 55501
O(4) H(50) 2.47(2) no 55501
O(5) C(43) 2.69(2) yes 55501
O(5) C(49) 2.38(1) yes 55501
O(5) C(51) 2.47(1) yes 55501
O(5) H(23) 2.89(2) no 65501
O(5) H(51) 2.68(1) no 55501
O(5) H(57) 2.56(1) no 55501
O(5) H(58) 2.66(2) no 55501
O(5) H(76) 1.95(2) no 55501
O(5) H(77) 1.91(2) no 55501
O(5) H(78) 1.95(2) no 55501
O(6) C(52) 2.36(1) yes 55501
O(6) C(54) 2.42(1) yes 55501
O(6) C(55) 2.76(2) yes 55501
O(6) C(58) 2.40(2) yes 55501
O(6) C(59) 2.35(2) yes 55501
O(6) H(26) 2.76(2) no 65501
O(6) H(52) 2.59(1) no 55501
O(6) H(55) 1.88(2) no 55501
O(6) H(74) 2.68(1) no 55501
O(6) H(75) 2.69(2) no 55501
O(6) H(79) 2.67(2) no 55501
O(6) H(80) 2.53(2) no 55501
O(6) H(81) 3.21(2) no 55501
O(6) H(82) 2.49(2) no 55501
O(6) H(83) 2.69(2) no 55501
O(7) C(44) 2.70(2) yes 55501
O(7) C(61) 2.32(1) yes 55501
O(7) C(63) 2.42(1) yes 55501
O(7) H(14) 3.35(2) no 55501
O(7) H(24) 3.22(2) no 65501
O(7) H(25) 3.52(2) no 65501
O(7) H(53) 2.63(1) no 55501
O(7) H(59) 2.64(1) no 55501
O(7) H(60) 2.60(2) no 55501
O(7) H(90) 1.91(2) no 55501
O(7) H(91) 1.96(2) no 55501
O(7) H(92) 1.95(2) no 55501
O(8) C(64) 2.34(1) yes 55501
O(8) C(66) 2.39(1) yes 55501
O(8) C(67) 2.73(2) yes 55501
O(8) C(70) 2.45(2) yes 55501
O(8) C(71) 2.37(2) yes 55501
O(8) H(54) 2.56(1) no 55501
O(8) H(56) 1.94(2) no 55501
O(8) H(87) 2.32(2) no 55501
O(8) H(88) 3.41(2) no 55501
O(8) H(89) 3.33(2) no 55501
O(8) H(93) 2.59(3) no 55501
O(8) H(94) 3.26(3) no 55501
O(8) H(95) 2.69(2) no 55501
O(8) H(96) 2.50(2) no 55501
O(8) H(97) 2.71(2) no 55501
C(1) C(3) 2.40(2) yes 55501
C(1) C(4) 2.80(2) yes 55501
C(1) C(5) 2.44(2) yes 55501
C(1) C(8) 2.48(2) yes 55501
C(1) C(12) 2.57(2) yes 55501
C(1) C(13) 2.57(2) yes 55501
C(1) C(18) 2.87(1) yes 55501
C(1) C(25) 3.47(2) yes 55501
C(1) C(30) 3.57(2) yes 55501
C(1) H(2) 2.48(1) no 55501
C(1) H(4) 3.00(1) no 55501
C(1) H(7) 2.05(2) no 55501
C(1) H(8) 2.00(2) no 55501
C(1) H(9) 2.49(2) no 55501
C(1) H(10) 3.15(2) no 55501
C(1) H(20) 2.61(3) no 55501
C(1) H(21) 3.10(2) no 55501
C(1) H(22) 3.23(2) no 55501
C(2) C(4) 2.47(2) yes 55501
C(2) C(5) 2.82(2) yes 55501
C(2) C(6) 2.42(2) yes 55501
C(2) C(7) 2.50(2) yes 55501
C(2) C(9) 2.57(2) yes 55501
C(2) C(13) 3.47(2) yes 55501
C(2) C(18) 3.58(1) yes 55501
C(2) C(25) 2.58(2) yes 55501
C(2) C(30) 2.85(1) yes 55501
C(2) H(2) 3.01(1) no 55501
C(2) H(4) 2.44(1) no 55501
C(2) H(7) 2.60(2) no 55501
C(2) H(8) 3.18(2) no 55501
C(2) H(9) 1.99(1) no 55501
C(2) H(10) 2.02(2) no 55501
C(2) H(11) 3.34(2) no 55501
C(2) H(12) 2.80(2) no 55501
C(2) H(13) 2.79(2) no 55501
C(2) H(62) 3.46(2) no 55501
C(3) C(1) 2.40(2) yes 55501
C(3) C(5) 2.40(2) yes 55501
C(3) C(6) 2.75(2) yes 55501
C(3) C(8) 2.55(2) yes 55501
C(3) C(9) 1.58(3) yes 55501
C(3) C(10) 2.55(2) yes 55501
C(3) C(25) 3.35(2) yes 55501
C(3) C(30) 3.35(1) yes 55501
C(3) H(4) 2.82(1) no 55501
C(3) H(9) 3.27(2) no 55501
C(3) H(10) 2.68(2) no 55501
C(3) H(11) 2.10(2) no 55501
C(3) H(12) 2.10(2) no 55501
C(3) H(13) 2.10(3) no 55501
C(3) H(14) 3.18(2) no 55501
C(3) H(15) 3.13(2) no 55501
C(3) H(16) 2.57(2) no 55501
C(3) H(43) 3.52(1) no 55501
C(3) H(59) 3.39(2) no 55501
C(4) C(1) 2.80(2) yes 55501
C(4) C(2) 2.47(2) yes 55501
C(4) C(6) 2.35(2) yes 55501
C(4) C(9) 2.63(3) yes 55501
C(4) C(11) 2.46(2) yes 55501
C(4) H(11) 2.67(3) no 55501
C(4) H(12) 3.21(2) no 55501
C(4) H(13) 3.24(2) no 55501
C(4) H(14) 2.07(2) no 55501
C(4) H(15) 2.04(2) no 55501
C(4) H(16) 2.05(3) no 55501
C(4) H(17) 2.72(2) no 55501
C(4) H(18) 3.22(3) no 55501
C(4) H(19) 2.67(2) no 55501
C(5) C(1) 2.44(2) yes 55501
C(5) C(2) 2.82(2) yes 55501
C(5) C(3) 2.40(2) yes 55501
C(5) C(10) 2.51(3) yes 55501
C(5) C(12) 2.56(2) yes 55501
C(5) H(14) 2.76(3) no 55501
C(5) H(15) 2.75(2) no 55501
C(5) H(16) 3.27(3) no 55501
C(5) H(17) 2.06(2) no 55501
C(5) H(18) 2.01(2) no 55501
C(5) H(19) 2.00(2) no 55501
C(5) H(20) 3.33(2) no 55501
C(5) H(21) 2.77(3) no 55501
C(5) H(22) 2.80(2) no 55501
C(6) C(2) 2.42(2) yes 55501
C(6) C(3) 2.75(2) yes 55501
C(6) C(4) 2.35(2) yes 55501
C(6) C(7) 2.58(2) yes 55501
C(6) C(11) 2.47(2) yes 55501
C(6) C(12) 1.58(3) yes 55501
C(6) C(13) 3.38(2) yes 55501
C(6) C(18) 3.41(1) yes 55501
C(6) H(2) 2.91(1) no 55501
C(6) H(7) 3.32(2) no 55501
C(6) H(8) 2.62(2) no 55501
C(6) H(17) 3.11(2) no 55501
C(6) H(18) 2.50(2) no 55501
C(6) H(19) 3.03(2) no 55501
C(6) H(20) 2.13(3) no 55501
C(6) H(21) 2.03(3) no 55501
C(6) H(22) 2.12(2) no 55501
C(6) H(30) 3.56(1) no 55501
C(7) O(1) 2.76(2) yes 55501
C(7) C(2) 2.50(2) yes 55501
C(7) C(6) 2.58(2) yes 55501
C(7) C(8) 2.89(2) yes 55501
C(7) C(12) 2.91(2) yes 55501
C(7) C(14) 2.51(1) yes 55501
C(7) C(18) 2.54(1) yes 55501
C(7) H(2) 2.68(1) no 55501
C(7) H(9) 2.40(2) no 55501
C(7) H(20) 2.43(2) no 55501
C(7) H(21) 3.46(2) no 55501
C(8) O(3) 2.75(2) yes 55501
C(8) C(1) 2.48(2) yes 55501
C(8) C(3) 2.55(2) yes 55501
C(8) C(7) 2.89(2) yes 55501
C(8) C(9) 2.93(2) yes 55501
C(8) C(25) 1.55(1) yes 55501
C(8) C(26) 2.51(1) yes 55501
C(8) C(30) 2.49(1) yes 55501
C(8) H(4) 2.62(1) no 55501
C(8) H(7) 2.52(2) no 55501
C(8) H(12) 2.88(2) no 55501
C(8) H(13) 2.83(2) no 55501
C(8) H(62) 2.95(2) no 55501
C(9) C(2) 2.57(2) yes 55501
C(9) C(3) 1.58(3) yes 55501
C(9) C(4) 2.63(3) yes 55501
C(9) C(8) 2.93(2) yes 55501
C(9) C(10) 3.02(3) yes 55501
C(9) C(25) 3.38(2) yes 55501
C(9) C(30) 3.50(2) yes 55501
C(9) H(4) 3.31(2) no 55501
C(9) H(10) 2.65(2) no 55501
C(9) H(16) 2.50(2) no 55501
C(9) H(43) 3.44(2) no 55501
C(9) H(55) 3.03(3) no 55501
C(9) H(59) 3.14(2) no 55501
C(9) H(60) 3.59(2) no 55501
C(10) C(3) 2.55(2) yes 55501
C(10) C(5) 2.51(3) yes 55501
C(10) C(9) 3.02(3) yes 55501
C(10) C(11) 2.86(3) yes 55501
C(10) H(1) 3.48(3) no 65501
C(10) H(11) 2.54(3) no 55501
C(10) H(17) 2.79(3) no 55501
C(10) H(19) 2.76(3) no 55501
C(10) H(24) 3.56(3) no 65501
C(10) H(91) 3.54(2) no 55501
C(11) C(4) 2.46(2) yes 55501
C(11) C(6) 2.47(2) yes 55501
C(11) C(10) 2.86(3) yes 55501
C(11) C(12) 2.96(2) yes 55501
C(11) H(14) 2.78(3) no 55501
C(11) H(15) 2.80(3) no 55501
C(11) H(21) 2.91(3) no 55501
C(11) H(22) 2.85(2) no 55501
C(12) C(1) 2.57(2) yes 55501
C(12) C(5) 2.56(2) yes 55501
C(12) C(6) 1.58(3) yes 55501
C(12) C(7) 2.91(2) yes 55501
C(12) C(11) 2.96(2) yes 55501
C(12) C(13) 3.38(2) yes 55501
C(12) C(18) 3.54(2) yes 55501
C(12) H(2) 3.37(2) no 55501
C(12) H(8) 2.51(2) no 55501
C(12) H(18) 2.43(2) no 55501
C(12) H(19) 3.56(2) no 55501
C(12) H(30) 3.46(2) no 55501
C(13) O(1) 2.31(2) yes 55501
C(13) C(1) 2.57(2) yes 55501
C(13) C(2) 3.47(2) yes 55501
C(13) C(6) 3.38(2) yes 55501
C(13) C(12) 3.38(2) yes 55501
C(13) C(15) 2.38(2) yes 55501
C(13) C(16) 2.84(1) yes 55501
C(13) C(17) 2.42(1) yes 55501
C(13) H(1) 3.23(2) no 55501
C(13) H(2) 2.07(2) no 55501
C(13) H(7) 2.06(1) no 55501
C(13) H(8) 1.97(1) no 55501
C(13) H(9) 2.98(2) no 55501
C(13) H(20) 2.72(2) no 55501
C(14) C(7) 2.51(1) yes 55501
C(14) C(16) 2.49(1) yes 55501
C(14) C(17) 2.79(1) yes 55501
C(14) C(18) 2.43(2) yes 55501
C(14) C(20) 2.39(2) yes 55501
C(14) H(1) 2.03(1) no 55501
C(14) H(2) 3.27(2) no 55501
C(14) H(7) 2.73(1) no 55501
C(14) H(8) 2.69(1) no 55501
C(14) H(20) 3.54(2) no 55501
C(14) H(26) 2.59(2) no 55501
C(14) H(27) 3.17(2) no 55501
C(14) H(28) 2.64(2) no 55501
C(15) O(1) 2.41(1) yes 55501
C(15) O(1) 3.45(1) yes 55502
C(15) O(2) 3.45(1) yes 55502
C(15) O(3) 3.45(1) yes 55502
C(15) O(4) 3.45(1) yes 55502
C(15) O(5) 3.45(1) yes 55502
C(15) O(6) 3.45(1) yes 55502
C(15) O(7) 3.45(1) yes 55502
C(15) O(8) 3.45(1) yes 55502
C(15) C(1) 3.45(2) yes 55502
C(15) C(2) 3.45(2) yes 55502
C(15) C(3) 3.45(2) yes 55502
C(15) C(4) 3.45(2) yes 55502
C(15) C(5) 3.45(1) yes 55502
C(15) C(6) 3.45(2) yes 55502
C(15) C(7) 3.45(2) yes 55502
C(15) C(8) 3.45(1) yes 55502
C(15) C(9) 3.45(2) yes 55502
C(15) C(10) 3.45(2) yes 55502
C(15) C(11) 3.45(2) yes 55502
C(15) C(12) 3.45(2) yes 55502
C(15) C(13) 2.38(2) yes 55501
C(15) C(13) 3.45(1) yes 55502
C(15) C(14) 3.45(2) yes 55502
C(15) C(15) 3.45(2) yes 55502
C(15) C(16) 3.45(2) yes 55502
C(15) C(17) 2.38(2) yes 55501
C(15) C(17) 3.45(2) yes 55502
C(15) C(18) 2.78(2) yes 55501
C(15) C(18) 3.45(1) yes 55502
C(15) C(19) 2.54(1) yes 55501
C(15) C(19) 3.45(2) yes 55502
C(15) C(20) 2.81(2) yes 55501
C(15) C(20) 3.45(2) yes 55502
C(15) C(21) 3.45(2) yes 55502
C(15) C(22) 3.45(2) yes 55502
C(15) C(23) 3.45(2) yes 55502
C(15) C(24) 3.45(3) yes 55502
C(15) C(25) 3.45(2) yes 55502
C(15) C(26) 3.45(1) yes 55502
C(15) C(27) 3.45(2) yes 55502
C(15) C(28) 3.45(2) yes 55502
C(15) C(29) 3.45(1) yes 55502
C(15) C(30) 3.45(1) yes 55502
C(15) C(31) 3.45(2) yes 55502
C(15) C(32) 3.45(2) yes 55502
C(15) C(33) 3.45(2) yes 55502
C(15) C(34) 3.45(2) yes 55502
C(15) C(35) 3.45(2) yes 55502
C(15) C(36) 3.45(3) yes 55502
C(15) C(37) 3.45(2) yes 55502
C(15) C(38) 3.45(1) yes 55502
C(15) C(39) 3.45(2) yes 55502
C(15) C(40) 3.45(2) yes 55502
C(15) C(41) 3.45(2) yes 55502
C(15) C(42) 3.45(2) yes 55502
C(15) C(43) 3.45(2) yes 55502
C(15) C(44) 3.45(2) yes 55502
C(15) C(45) 3.45(2) yes 55502
C(15) C(46) 3.45(2) yes 55502
C(15) C(47) 3.45(2) yes 55502
C(15) C(48) 3.45(2) yes 55502
C(15) C(49) 3.45(2) yes 55502
C(15) C(50) 3.45(2) yes 55502
C(15) C(51) 3.45(2) yes 55502
C(15) C(52) 3.45(2) yes 55502
C(15) C(53) 3.45(2) yes 55502
C(15) C(54) 3.45(2) yes 55502
C(15) C(55) 3.45(2) yes 55502
C(15) C(56) 3.45(2) yes 55502
C(15) C(57) 3.45(2) yes 55502
C(15) C(58) 3.45(2) yes 55502
C(15) C(59) 3.45(2) yes 55502
C(15) C(60) 3.45(2) yes 55502
C(15) C(61) 3.45(1) yes 55502
C(15) C(62) 3.45(2) yes 55502
C(15) C(63) 3.45(2) yes 55502
C(15) C(64) 3.45(2) yes 55502
C(15) C(65) 3.45(2) yes 55502
C(15) C(66) 3.45(2) yes 55502
C(15) C(67) 3.45(2) yes 55502
C(15) C(68) 3.45(2) yes 55502
C(15) C(69) 3.45(2) yes 55502
C(15) C(70) 3.45(2) yes 55502
C(15) C(71) 3.45(2) yes 55502
C(15) C(72) 3.45(2) yes 55502
C(15) H(1) 3.45(2) no 55502
C(15) H(2) 3.45(1) no 55502
C(15) H(3) 3.45(2) no 55502
C(15) H(4) 3.45(1) no 55502
C(15) H(5) 3.45(2) no 55502
C(15) H(6) 3.45(2) no 55502
C(15) H(7) 3.45(2) no 55502
C(15) H(8) 3.45(2) no 55502
C(15) H(9) 3.45(1) no 55502
C(15) H(10) 3.45(1) no 55502
C(15) H(11) 3.45(2) no 55502
C(15) H(12) 3.45(2) no 55502
C(15) H(13) 3.45(2) no 55502
C(15) H(14) 3.45(2) no 55502
C(15) H(15) 3.45(2) no 55502
C(15) H(16) 3.45(2) no 55502
C(15) H(17) 3.45(2) no 55502
C(15) H(18) 3.45(2) no 55502
C(15) H(19) 3.45(2) no 55502
C(15) H(20) 3.45(2) no 55502
C(15) H(21) 3.45(2) no 55502
C(15) H(22) 3.45(2) no 55502
C(15) H(23) 3.14(1) no 55501
C(15) H(23) 3.45(2) no 55502
C(15) H(24) 2.57(1) no 55501
C(15) H(24) 3.45(2) no 55502
C(15) H(25) 3.14(1) no 55501
C(15) H(25) 3.45(2) no 55502
C(15) H(26) 2.79(2) no 55501
C(15) H(26) 3.45(2) no 55502
C(15) H(27) 3.45(2) no 55502
C(15) H(28) 2.72(2) no 55501
C(15) H(28) 3.45(2) no 55502
C(15) H(29) 3.45(2) no 55502
C(15) H(30) 3.45(2) no 55502
C(15) H(31) 3.45(2) no 55502
C(15) H(32) 3.45(2) no 55502
C(15) H(33) 3.45(2) no 55502
C(15) H(37) 3.45(2) no 55502
C(15) H(38) 3.45(2) no 55502
C(15) H(39) 3.45(2) no 55502
C(15) H(40) 3.45(2) no 55502
C(15) H(41) 3.45(2) no 55502
C(15) H(42) 3.45(2) no 55502
C(15) H(43) 3.45(2) no 55502
C(15) H(44) 3.45(2) no 55502
C(15) H(45) 3.45(2) no 55502
C(15) H(46) 3.45(2) no 55502
C(15) H(47) 3.45(2) no 55502
C(15) H(48) 3.45(3) no 55502
C(15) H(49) 3.45(3) no 55502
C(15) H(50) 3.45(3) no 55502
C(15) H(51) 3.45(2) no 55502
C(15) H(52) 3.45(2) no 55502
C(15) H(53) 3.45(2) no 55502
C(15) H(54) 3.45(2) no 55502
C(15) H(55) 3.45(2) no 55502
C(15) H(56) 3.45(2) no 55502
C(15) H(57) 3.45(2) no 55502
C(15) H(58) 3.45(2) no 55502
C(15) H(59) 3.45(2) no 55502
C(15) H(60) 3.45(2) no 55502
C(15) H(61) 3.45(2) no 55502
C(15) H(62) 3.45(2) no 55502
C(15) H(63) 3.45(2) no 55502
C(15) H(64) 3.45(2) no 55502
C(15) H(65) 3.45(2) no 55502
C(15) H(66) 3.45(2) no 55502
C(15) H(67) 3.45(2) no 55502
C(15) H(68) 3.45(2) no 55502
C(15) H(69) 3.45(2) no 55502
C(15) H(70) 3.45(2) no 55502
C(15) H(71) 3.45(2) no 55502
C(15) H(72) 3.45(2) no 55502
C(15) H(73) 3.45(2) no 55502
C(15) H(74) 3.45(2) no 55502
C(15) H(75) 3.45(2) no 55502
C(15) H(76) 3.45(2) no 55502
C(15) H(77) 3.45(2) no 55502
C(15) H(78) 3.45(2) no 55502
C(15) H(79) 3.45(2) no 55502
C(15) H(80) 3.45(2) no 55502
C(15) H(81) 3.45(2) no 55502
C(15) H(82) 3.45(2) no 55502
C(15) H(83) 3.45(2) no 55502
C(15) H(84) 3.45(2) no 55502
C(15) H(85) 3.45(2) no 55502
C(15) H(86) 3.45(2) no 55502
C(15) H(87) 3.45(2) no 55502
C(15) H(88) 3.45(2) no 55502
C(15) H(89) 3.45(2) no 55502
C(15) H(90) 3.45(2) no 55502
C(15) H(91) 3.45(2) no 55502
C(15) H(92) 3.45(2) no 55502
C(15) H(93) 3.45(2) no 55502
C(15) H(94) 3.45(2) no 55502
C(15) H(95) 3.45(2) no 55502
C(15) H(96) 3.45(2) no 55502
C(15) H(97) 3.45(2) no 55502
C(15) H(98) 3.45(2) no 55502
C(15) H(99) 3.45(2) no 55502
C(15) H(100) 3.45(2) no 55502
C(15) H(34) 3.45(3) no 55502
C(15) H(35) 3.45(3) no 55502
C(15) H(36) 3.45(3) no 55502
C(16) O(1) 2.48(2) yes 55502
C(16) O(2) 2.33(2) yes 55501
C(16) C(13) 2.84(1) yes 55501
C(16) C(14) 2.49(1) yes 55501
C(16) C(18) 2.45(2) yes 55501
C(16) H(1) 2.07(2) no 55501
C(16) H(2) 3.31(2) no 55501
C(16) H(23) 2.01(1) no 55501
C(16) H(24) 2.01(2) no 55501
C(16) H(25) 2.00(2) no 55501
C(17) O(1) 3.01(2) yes 55502
C(17) C(13) 2.42(1) yes 55501
C(17) C(14) 2.79(1) yes 55501
C(17) C(15) 2.38(2) yes 55501
C(17) C(19) 2.53(2) yes 55501
C(17) C(21) 2.50(2) yes 55501
C(17) C(22) 3.20(2) yes 55501
C(17) C(23) 3.59(2) yes 55501
C(17) H(1) 3.24(2) no 55501
C(17) H(2) 2.06(2) no 55501
C(17) H(5) 2.65(2) no 55501
C(17) H(23) 2.75(1) no 55501
C(17) H(24) 3.29(2) no 55501
C(17) H(25) 2.78(2) no 55501
C(17) H(29) 3.48(2) no 55501
C(17) H(30) 2.96(2) no 55501
C(17) H(33) 3.57(2) no 55501
C(18) O(2) 2.44(1) yes 55501
C(18) C(1) 2.87(1) yes 55501
C(18) C(2) 3.58(1) yes 55501
C(18) C(6) 3.41(1) yes 55501
C(18) C(7) 2.54(1) yes 55501
C(18) C(12) 3.54(2) yes 55501
C(18) C(14) 2.43(2) yes 55501
C(18) C(15) 2.78(2) yes 55501
C(18) C(16) 2.45(2) yes 55501
C(18) C(21) 2.91(1) yes 55501
C(18) C(22) 3.30(2) yes 55501
C(18) H(5) 2.69(2) no 55501
C(18) H(7) 3.17(1) no 55501
C(18) H(8) 3.08(1) no 55501
C(18) H(9) 3.42(2) no 55501
C(18) H(20) 3.15(2) no 55501
C(18) H(30) 2.76(2) no 55501
C(18) H(62) 3.57(3) no 55501
C(19) O(1) 2.05(2) yes 55502
C(19) O(2) 2.76(2) yes 55501
C(19) C(15) 2.54(1) yes 55501
C(19) C(17) 2.53(2) yes 55501
C(19) H(1) 2.70(1) no 55501
C(20) C(14) 2.39(2) yes 55501
C(20) C(15) 2.81(2) yes 55501
C(20) H(1) 2.49(1) no 55501
C(21) C(17) 2.50(2) yes 55501
C(21) C(18) 2.91(1) yes 55501
C(21) C(24) 2.33(2) yes 55501
C(21) H(2) 2.62(1) no 55501
C(21) H(29) 2.00(2) no 55501
C(21) H(30) 2.04(2) no 55501
C(21) H(31) 2.07(2) no 55501
C(21) H(32) 1.88(2) no 55501
C(21) H(33) 1.85(2) no 55501
C(21) H(63) 3.42(3) no 55501
C(21) H(34) 2.65(2) no 55501
C(21) H(35) 2.40(3) no 55501
C(21) H(36) 3.15(2) no 55501
C(22) O(2) 2.48(2) yes 55501
C(22) C(17) 3.20(2) yes 55501
C(22) C(18) 3.30(2) yes 55501
C(22) C(23) 2.48(2) yes 55501
C(22) C(24) 3.22(2) yes 55501
C(22) H(2) 2.90(2) no 55501
C(22) H(5) 2.00(2) no 55501
C(22) H(32) 2.55(2) no 55501
C(22) H(33) 3.21(2) no 55501
C(22) H(34) 3.60(2) no 55501
C(22) H(35) 2.80(2) no 55501
C(23) O(2) 2.29(2) yes 55501
C(23) C(17) 3.59(2) yes 55501
C(23) C(22) 2.48(2) yes 55501
C(23) H(5) 1.94(2) no 55501
C(23) H(29) 2.64(3) no 55501
C(23) H(30) 3.27(2) no 55501
C(23) H(31) 2.73(2) no 55501
C(23) H(34) 1.68(3) no 55501
C(23) H(35) 1.39(4) no 55501
C(23) H(36) 1.73(2) no 55501
C(24) O(2) 2.82(2) yes 55501
C(24) C(21) 2.33(2) yes 55501
C(24) C(22) 3.22(2) yes 55501
C(24) H(5) 2.96(2) no 55501
C(24) H(29) 3.10(3) no 55501
C(24) H(31) 3.48(2) no 55501
C(24) H(32) 1.57(3) no 55501
C(24) H(33) 1.45(4) no 55501
C(25) O(3) 2.35(2) yes 55501
C(25) C(1) 3.47(2) yes 55501
C(25) C(2) 2.58(2) yes 55501
C(25) C(3) 3.35(2) yes 55501
C(25) C(8) 1.55(1) yes 55501
C(25) C(9) 3.38(2) yes 55501
C(25) C(27) 2.37(2) yes 55501
C(25) C(28) 2.76(1) yes 55501
C(25) C(29) 2.42(1) yes 55501
C(25) H(3) 3.22(2) no 55501
C(25) H(4) 1.99(2) no 55501
C(25) H(7) 3.06(2) no 55501
C(25) H(9) 2.05(1) no 55501
C(25) H(10) 2.07(1) no 55501
C(25) H(12) 2.87(2) no 55501
C(25) H(13) 3.48(2) no 55501
C(26) C(8) 2.51(1) yes 55501
C(26) C(28) 2.46(1) yes 55501
C(26) C(29) 2.86(1) yes 55501
C(26) C(30) 2.41(2) yes 55501
C(26) C(32) 2.37(2) yes 55501
C(26) H(3) 2.02(1) no 55501
C(26) H(4) 3.26(2) no 55501
C(26) H(9) 2.74(2) no 55501
C(26) H(10) 2.70(1) no 55501
C(26) H(40) 2.62(2) no 55501
C(26) H(41) 2.60(2) no 55501
C(26) H(42) 3.13(2) no 55501
C(26) H(81) 3.48(3) no 55501
C(26) H(85) 3.07(2) no 55501
C(26) H(86) 3.44(2) no 55501
C(27) O(3) 2.46(1) yes 55501
C(27) C(25) 2.37(2) yes 55501
C(27) C(29) 2.41(2) yes 55501
C(27) C(30) 2.75(2) yes 55501
C(27) C(31) 2.49(1) yes 55501
C(27) C(32) 2.84(2) yes 55501
C(27) H(18) 3.39(2) no 56501
C(27) H(37) 3.01(1) no 55501
C(27) H(38) 3.13(1) no 55501
C(27) H(39) 2.62(1) no 55501
C(27) H(40) 2.76(2) no 55501
C(27) H(41) 2.81(2) no 55501
C(27) H(81) 3.05(3) no 55501
C(27) H(85) 3.07(2) no 55501
C(28) O(4) 2.34(2) yes 55501
C(28) C(25) 2.76(1) yes 55501
C(28) C(26) 2.46(1) yes 55501
C(28) C(30) 2.43(1) yes 55501
C(28) H(3) 2.03(2) no 55501
C(28) H(4) 3.29(2) no 55501
C(28) H(37) 1.95(2) no 55501
C(28) H(38) 2.04(1) no 55501
C(28) H(39) 2.10(2) no 55501
C(28) H(81) 2.93(3) no 55501
C(29) C(25) 2.42(1) yes 55501
C(29) C(26) 2.86(1) yes 55501
C(29) C(27) 2.41(2) yes 55501
C(29) C(31) 2.52(2) yes 55501
C(29) C(33) 2.41(2) yes 55501
C(29) C(34) 3.11(2) yes 55501
C(29) C(35) 3.55(2) yes 55501
C(29) H(3) 3.27(2) no 55501
C(29) H(4) 2.09(1) no 55501
C(29) H(6) 2.54(2) no 55501
C(29) H(37) 2.67(2) no 55501
C(29) H(38) 2.73(1) no 55501
C(29) H(39) 3.34(2) no 55501
C(29) H(43) 2.85(2) no 55501
C(29) H(45) 3.44(2) no 55501
C(29) H(47) 3.58(2) no 55501
C(29) H(81) 3.25(3) no 55501
C(30) O(4) 2.49(1) yes 55501
C(30) C(1) 3.57(2) yes 55501
C(30) C(2) 2.85(1) yes 55501
C(30) C(3) 3.35(1) yes 55501
C(30) C(8) 2.49(1) yes 55501
C(30) C(9) 3.50(2) yes 55501
C(30) C(26) 2.41(2) yes 55501
C(30) C(27) 2.75(2) yes 55501
C(30) C(28) 2.43(1) yes 55501
C(30) C(33) 2.90(2) yes 55501
C(30) C(34) 3.27(2) yes 55501
C(30) H(6) 2.66(2) no 55501
C(30) H(7) 3.43(2) no 55501
C(30) H(9) 3.05(1) no 55501
C(30) H(10) 3.12(1) no 55501
C(30) H(12) 2.85(2) no 55501
C(30) H(43) 2.68(2) no 55501
C(31) O(4) 2.78(2) yes 55501
C(31) C(27) 2.49(1) yes 55501
C(31) C(29) 2.52(2) yes 55501
C(31) H(3) 2.64(1) no 55501
C(31) H(81) 3.45(2) no 55501
C(32) C(26) 2.37(2) yes 55501
C(32) C(27) 2.84(2) yes 55501
C(32) C(60) 3.59(3) yes 55501
C(32) H(3) 2.50(2) no 55501
C(32) H(22) 3.38(2) no 56501
C(32) H(29) 3.35(3) no 56501
C(32) H(30) 3.43(3) no 56501
C(32) H(65) 3.36(2) no 55501
C(32) H(84) 3.53(3) no 55501
C(32) H(85) 3.19(2) no 55501
C(32) H(86) 3.48(3) no 55501
C(33) C(29) 2.41(2) yes 55501
C(33) C(30) 2.90(2) yes 55501
C(33) C(36) 2.34(2) yes 55501
C(33) H(4) 2.62(1) no 55501
C(33) H(43) 1.95(2) no 55501
C(33) H(44) 1.99(2) no 55501
C(33) H(45) 2.00(2) no 55501
C(33) H(46) 1.96(2) no 55501
C(33) H(47) 1.97(2) no 55501
C(33) H(48) 2.53(3) no 55501
C(33) H(49) 3.14(3) no 55501
C(33) H(50) 2.57(2) no 55501
C(34) O(4) 2.45(2) yes 55501
C(34) C(29) 3.11(2) yes 55501
C(34) C(30) 3.27(2) yes 55501
C(34) C(35) 2.47(2) yes 55501
C(34) C(36) 3.04(3) yes 55501
C(34) H(4) 2.87(2) no 55501
C(34) H(6) 1.98(2) no 55501
C(34) H(27) 3.32(2) no 65501
C(34) H(28) 3.33(2) no 65501
C(34) H(46) 2.59(2) no 55501
C(34) H(47) 3.23(2) no 55501
C(34) H(48) 2.75(2) no 55501
C(34) H(50) 3.38(3) no 55501
C(35) O(4) 2.30(2) yes 55501
C(35) C(29) 3.55(2) yes 55501
C(35) C(34) 2.47(2) yes 55501
C(35) H(6) 1.98(2) no 55501
C(35) H(43) 3.26(2) no 55501
C(35) H(44) 2.69(2) no 55501
C(35) H(45) 2.69(2) no 55501
C(35) H(48) 1.66(4) no 55501
C(35) H(49) 1.71(2) no 55501
C(35) H(50) 1.68(3) no 55501
C(36) O(4) 2.78(3) yes 55501
C(36) C(33) 2.34(2) yes 55501
C(36) C(34) 3.04(3) yes 55501
C(36) H(6) 3.02(2) no 55501
C(36) H(44) 3.30(3) no 55501
C(36) H(45) 2.90(3) no 55501
C(36) H(46) 1.64(3) no 55501
C(36) H(47) 1.62(4) no 55501
C(37) C(39) 2.46(2) yes 55501
C(37) C(40) 2.79(2) yes 55501
C(37) C(41) 2.40(2) yes 55501
C(37) C(44) 2.61(2) yes 55501
C(37) C(48) 2.49(2) yes 55501
C(37) C(49) 2.54(1) yes 55501
C(37) C(54) 2.94(1) yes 55501
C(37) C(61) 3.46(2) yes 55501
C(37) H(52) 2.58(1) no 55501
C(37) H(54) 3.19(1) no 55501
C(37) H(57) 2.05(2) no 55501
C(37) H(58) 1.99(2) no 55501
C(37) H(59) 3.31(2) no 55501
C(37) H(60) 2.68(2) no 55501
C(37) H(70) 2.71(2) no 55501
C(37) H(71) 2.70(2) no 55501
C(37) H(72) 3.27(2) no 55501
C(38) C(40) 2.36(2) yes 55501
C(38) C(41) 2.77(2) yes 55501
C(38) C(42) 2.44(2) yes 55501
C(38) C(43) 2.59(2) yes 55501
C(38) C(44) 1.54(2) yes 55501
C(38) C(45) 2.48(2) yes 55501
C(38) C(49) 3.46(2) yes 55501
C(38) C(61) 2.54(1) yes 55501
C(38) C(66) 2.95(1) yes 55501
C(38) H(13) 3.12(2) no 55501
C(38) H(52) 3.18(1) no 55501
C(38) H(54) 2.60(1) no 55501
C(38) H(57) 3.28(2) no 55501
C(38) H(58) 2.55(2) no 55501
C(38) H(59) 2.04(2) no 55501
C(38) H(60) 2.06(2) no 55501
C(38) H(61) 3.06(2) no 55501
C(38) H(62) 3.10(2) no 55501
C(38) H(63) 2.51(3) no 55501
C(39) C(37) 2.46(2) yes 55501
C(39) C(41) 2.43(2) yes 55501
C(39) C(42) 2.84(2) yes 55501
C(39) C(44) 2.50(2) yes 55501
C(39) C(46) 2.51(2) yes 55501
C(39) C(61) 3.29(1) yes 55501
C(39) C(66) 3.42(1) yes 55501
C(39) H(10) 3.34(2) no 55501
C(39) H(13) 3.35(2) no 55501
C(39) H(54) 2.91(1) no 55501
C(39) H(59) 2.58(2) no 55501
C(39) H(60) 3.23(2) no 55501
C(39) H(61) 1.99(2) no 55501
C(39) H(62) 2.01(3) no 55501
C(39) H(63) 1.98(2) no 55501
C(39) H(64) 3.26(2) no 55501
C(39) H(65) 2.74(2) no 55501
C(39) H(66) 2.76(2) no 55501
C(39) H(98) 3.46(2) no 55501
C(40) C(37) 2.79(2) yes 55501
C(40) C(38) 2.36(2) yes 55501
C(40) C(42) 2.46(2) yes 55501
C(40) C(45) 2.43(3) yes 55501
C(40) C(47) 2.62(3) yes 55501
C(40) H(61) 2.65(2) no 55501
C(40) H(62) 2.67(3) no 55501
C(40) H(63) 3.20(2) no 55501
C(40) H(64) 2.04(2) no 55501
C(40) H(65) 2.06(2) no 55501
C(40) H(66) 2.06(2) no 55501
C(40) H(67) 3.18(3) no 55501
C(40) H(68) 2.61(2) no 55501
C(40) H(69) 3.27(3) no 55501
C(40) H(86) 3.49(1) no 55501
C(40) H(98) 3.20(1) no 55501
C(41) C(37) 2.40(2) yes 55501
C(41) C(38) 2.77(2) yes 55501
C(41) C(39) 2.43(2) yes 55501
C(41) C(46) 2.56(3) yes 55501
C(41) C(47) 1.57(2) yes 55501
C(41) C(48) 2.49(3) yes 55501
C(41) H(64) 2.56(2) no 55501
C(41) H(65) 3.17(3) no 55501
C(41) H(66) 3.15(3) no 55501
C(41) H(67) 2.06(2) no 55501
C(41) H(68) 2.05(2) no 55501
C(41) H(69) 2.15(3) no 55501
C(41) H(70) 3.15(3) no 55501
C(41) H(71) 3.01(2) no 55501
C(41) H(72) 2.54(3) no 55501
C(41) H(86) 3.31(2) no 55501
C(41) H(98) 3.43(1) no 55501
C(42) C(38) 2.44(2) yes 55501
C(42) C(39) 2.84(2) yes 55501
C(42) C(40) 2.46(2) yes 55501
C(42) C(43) 2.50(2) yes 55501
C(42) C(47) 2.56(2) yes 55501
C(42) C(49) 3.28(1) yes 55501
C(42) C(54) 3.39(1) yes 55501
C(42) H(52) 2.88(1) no 55501
C(42) H(57) 2.68(2) no 55501
C(42) H(58) 3.21(2) no 55501
C(42) H(67) 2.76(2) no 55501
C(42) H(68) 3.31(2) no 55501
C(42) H(69) 2.86(2) no 55501
C(42) H(70) 2.02(2) no 55501
C(42) H(71) 1.95(2) no 55501
C(42) H(72) 2.03(2) no 55501
C(42) H(86) 3.59(2) no 55501
C(43) O(5) 2.69(2) yes 55501
C(43) C(38) 2.59(2) yes 55501
C(43) C(42) 2.50(2) yes 55501
C(43) C(44) 3.01(2) yes 55501
C(43) C(48) 2.92(2) yes 55501
C(43) C(50) 2.52(2) yes 55501
C(43) C(54) 2.56(1) yes 55501
C(43) H(52) 2.73(1) no 55501
C(43) H(60) 2.61(2) no 55501
C(43) H(70) 2.78(2) no 55501
C(43) H(71) 2.88(2) no 55501
C(44) O(7) 2.70(2) yes 55501
C(44) C(37) 2.61(2) yes 55501
C(44) C(38) 1.54(2) yes 55501
C(44) C(39) 2.50(2) yes 55501
C(44) C(43) 3.01(2) yes 55501
C(44) C(45) 2.89(2) yes 55501
C(44) C(62) 2.51(2) yes 55501
C(44) C(66) 2.60(1) yes 55501
C(44) H(13) 3.02(2) no 55501
C(44) H(54) 2.77(1) no 55501
C(44) H(58) 2.47(2) no 55501
C(44) H(61) 3.52(2) no 55501
C(44) H(62) 3.53(2) no 55501
C(44) H(63) 2.37(2) no 55501
C(45) C(38) 2.48(2) yes 55501
C(45) C(40) 2.43(3) yes 55501
C(45) C(44) 2.89(2) yes 55501
C(45) C(46) 2.81(2) yes 55501
C(45) C(61) 3.39(2) yes 55501
C(45) C(66) 3.56(2) yes 55501
C(45) H(2) 3.58(2) no 55501
C(45) H(5) 3.09(3) no 55501
C(45) H(10) 3.06(1) no 55501
C(45) H(54) 3.29(2) no 55501
C(45) H(59) 2.56(2) no 55501
C(45) H(65) 2.78(2) no 55501
C(45) H(66) 2.73(2) no 55501
C(45) H(96) 3.54(2) no 55501
C(46) C(39) 2.51(2) yes 55501
C(46) C(41) 2.56(3) yes 55501
C(46) C(45) 2.81(2) yes 55501
C(46) C(47) 3.02(3) yes 55501
C(46) H(42) 3.39(2) no 55501
C(46) H(61) 2.76(2) no 55501
C(46) H(62) 2.70(3) no 55501
C(46) H(68) 2.49(3) no 55501
C(47) C(40) 2.62(3) yes 55501
C(47) C(41) 1.57(2) yes 55501
C(47) C(42) 2.56(2) yes 55501
C(47) C(46) 3.02(3) yes 55501
C(47) C(48) 2.86(3) yes 55501
C(47) H(53) 3.44(3) no 56501
C(47) H(64) 2.48(3) no 55501
C(47) H(70) 3.56(3) no 55501
C(47) H(71) 3.43(3) no 55501
C(47) H(72) 2.35(3) no 55501
C(47) H(88) 3.43(3) no 56501
C(48) C(37) 2.49(2) yes 55501
C(48) C(41) 2.49(3) yes 55501
C(48) C(43) 2.92(2) yes 55501
C(48) C(47) 2.86(3) yes 55501
C(48) C(49) 3.41(2) yes 55501
C(48) C(54) 3.55(2) yes 55501
C(48) H(52) 3.28(2) no 55501
C(48) H(57) 2.73(2) no 55501
C(48) H(67) 2.75(3) no 55501
C(48) H(69) 2.88(2) no 55501
C(48) H(82) 3.46(2) no 55501
C(49) O(5) 2.38(1) yes 55501
C(49) C(37) 2.54(1) yes 55501
C(49) C(38) 3.46(2) yes 55501
C(49) C(42) 3.28(1) yes 55501
C(49) C(48) 3.41(2) yes 55501
C(49) C(51) 2.41(1) yes 55501
C(49) C(52) 2.76(1) yes 55501
C(49) C(53) 2.41(1) yes 55501
C(49) H(23) 3.51(2) no 65501
C(49) H(51) 3.27(1) no 55501
C(49) H(52) 1.99(2) no 55501
C(49) H(57) 2.09(1) no 55501
C(49) H(58) 1.98(1) no 55501
C(49) H(60) 3.05(2) no 55501
C(49) H(70) 3.46(2) no 55501
C(49) H(71) 2.93(2) no 55501
C(50) C(43) 2.52(2) yes 55501
C(50) C(52) 2.35(1) yes 55501
C(50) C(53) 2.77(1) yes 55501
C(50) C(54) 2.37(2) yes 55501
C(50) C(56) 2.39(2) yes 55501
C(50) H(23) 2.99(2) no 65501
C(50) H(51) 1.99(2) no 55501
C(50) H(52) 3.23(2) no 55501
C(50) H(57) 2.73(1) no 55501
C(50) H(58) 2.73(2) no 55501
C(50) H(76) 3.20(2) no 55501
C(50) H(77) 2.59(2) no 55501
C(50) H(78) 2.60(2) no 55501
C(51) O(5) 2.47(1) yes 55501
C(51) C(49) 2.41(1) yes 55501
C(51) C(53) 2.39(2) yes 55501
C(51) C(54) 2.70(2) yes 55501
C(51) C(55) 2.49(1) yes 55501
C(51) C(56) 2.85(2) yes 55501
C(51) H(23) 3.45(2) no 65501
C(51) H(66) 3.52(3) no 65501
C(51) H(73) 2.56(1) no 55501
C(51) H(74) 3.08(1) no 55501
C(51) H(75) 3.08(2) no 55501
C(51) H(77) 2.77(2) no 55501
C(51) H(78) 2.76(2) no 55501
C(52) O(6) 2.36(1) yes 55501
C(52) C(15) 3.57(2) yes 65501
C(52) C(49) 2.76(1) yes 55501
C(52) C(50) 2.35(1) yes 55501
C(52) C(54) 2.35(2) yes 55501
C(52) H(1) 3.56(2) no 65501
C(52) H(26) 3.41(2) no 65501
C(52) H(51) 1.99(2) no 55501
C(52) H(52) 3.20(2) no 55501
C(52) H(73) 2.07(2) no 55501
C(52) H(74) 2.03(1) no 55501
C(52) H(75) 2.04(2) no 55501
C(53) C(49) 2.41(1) yes 55501
C(53) C(50) 2.77(1) yes 55501
C(53) C(51) 2.39(2) yes 55501
C(53) C(55) 2.50(1) yes 55501
C(53) C(57) 2.34(2) yes 55501
C(53) C(59) 2.99(2) yes 55501
C(53) H(26) 3.22(2) no 65501
C(53) H(51) 3.24(2) no 55501
C(53) H(52) 1.99(1) no 55501
C(53) H(55) 2.45(2) no 55501
C(53) H(73) 3.29(2) no 55501
C(53) H(74) 2.72(1) no 55501
C(53) H(75) 2.70(2) no 55501
C(53) H(82) 2.69(2) no 55501
C(53) H(83) 3.51(2) no 55501
C(54) O(6) 2.42(1) yes 55501
C(54) C(37) 2.94(1) yes 55501
C(54) C(42) 3.39(1) yes 55501
C(54) C(43) 2.56(1) yes 55501
C(54) C(48) 3.55(2) yes 55501
C(54) C(50) 2.37(2) yes 55501
C(54) C(51) 2.70(2) yes 55501
C(54) C(52) 2.35(2) yes 55501
C(54) C(57) 2.80(2) yes 55501
C(54) C(59) 3.15(2) yes 55501
C(54) H(55) 2.53(2) no 55501
C(54) H(57) 3.21(1) no 55501
C(54) H(58) 3.08(1) no 55501
C(54) H(60) 3.55(2) no 55501
C(54) H(71) 2.86(2) no 55501
C(54) H(82) 2.64(2) no 55501
C(55) O(6) 2.76(2) yes 55501
C(55) C(51) 2.49(1) yes 55501
C(55) C(53) 2.50(1) yes 55501
C(55) H(9) 3.57(2) no 65501
C(55) H(26) 3.27(3) no 65501
C(55) H(51) 2.63(2) no 55501
C(55) H(65) 3.47(3) no 65501
C(56) C(50) 2.39(2) yes 55501
C(56) C(51) 2.85(2) yes 55501
C(56) H(23) 3.27(3) no 65501
C(56) H(33) 3.34(3) no 65501
C(56) H(51) 2.55(2) no 55501
C(56) H(61) 3.44(2) no 65501
C(56) H(96) 3.26(3) no 65501
C(56) H(97) 3.44(3) no 65501
C(56) H(99) 3.34(3) no 65501
C(57) C(53) 2.34(2) yes 55501
C(57) C(54) 2.80(2) yes 55501
C(57) C(58) 1.65(2) yes 55501
C(57) C(60) 2.43(2) yes 55501
C(57) H(12) 3.34(3) no 55501
C(57) H(26) 3.48(2) no 65501
C(57) H(52) 2.47(1) no 55501
C(57) H(79) 2.15(2) no 55501
C(57) H(80) 2.16(2) no 55501
C(57) H(81) 2.16(2) no 55501
C(57) H(82) 2.01(2) no 55501
C(57) H(83) 2.01(2) no 55501
C(57) H(84) 3.26(2) no 55501
C(57) H(85) 2.58(2) no 55501
C(57) H(86) 2.61(2) no 55501
C(58) O(6) 2.40(2) yes 55501
C(58) C(57) 1.65(2) yes 55501
C(58) C(59) 2.61(3) yes 55501
C(58) C(60) 3.19(2) yes 55501
C(58) H(12) 3.52(3) no 55501
C(58) H(26) 3.42(2) no 65501
C(58) H(55) 2.14(2) no 55501
C(58) H(82) 3.43(3) no 55501
C(58) H(83) 2.69(3) no 55501
C(58) H(85) 2.82(2) no 55501
C(58) H(86) 3.55(2) no 55501
C(59) O(6) 2.35(2) yes 55501
C(59) C(53) 2.99(2) yes 55501
C(59) C(54) 3.15(2) yes 55501
C(59) C(58) 2.61(3) yes 55501
C(59) C(60) 1.58(2) yes 55501
C(59) H(17) 3.50(2) no 56501
C(59) H(52) 2.68(2) no 55501
C(59) H(55) 2.00(2) no 55501
C(59) H(71) 3.57(2) no 55501
C(59) H(79) 2.76(2) no 55501
C(59) H(80) 3.40(3) no 55501
C(59) H(81) 2.87(3) no 55501
C(59) H(84) 2.11(2) no 55501
C(59) H(85) 2.07(2) no 55501
C(59) H(86) 2.11(2) no 55501
C(59) H(90) 3.39(2) no 56501
C(59) H(91) 3.32(3) no 56501
C(60) O(3) 3.56(2) yes 55501
C(60) C(32) 3.59(3) yes 55501
C(60) C(57) 2.43(2) yes 55501
C(60) C(58) 3.19(2) yes 55501
C(60) C(59) 1.58(2) yes 55501
C(60) H(17) 3.10(2) no 56501
C(60) H(40) 2.96(3) no 55501
C(60) H(52) 3.22(2) no 55501
C(60) H(55) 2.46(2) no 55501
C(60) H(67) 3.49(2) no 55501
C(60) H(79) 3.53(2) no 55501
C(60) H(81) 2.96(2) no 55501
C(60) H(82) 2.08(2) no 55501
C(60) H(83) 2.12(2) no 55501
C(60) H(90) 3.41(2) no 56501
C(61) O(7) 2.32(1) yes 55501
C(61) C(37) 3.46(2) yes 55501
C(61) C(38) 2.54(1) yes 55501
C(61) C(39) 3.29(1) yes 55501
C(61) C(45) 3.39(2) yes 55501
C(61) C(63) 2.43(2) yes 55501
C(61) C(64) 2.85(1) yes 55501
C(61) C(65) 2.42(1) yes 55501
C(61) H(53) 3.28(2) no 55501
C(61) H(54) 2.06(2) no 55501
C(61) H(58) 2.97(2) no 55501
C(61) H(59) 1.99(1) no 55501
C(61) H(60) 2.00(1) no 55501
C(61) H(63) 2.76(2) no 55501
C(62) C(44) 2.51(2) yes 55501
C(62) C(64) 2.38(1) yes 55501
C(62) C(65) 2.69(1) yes 55501
C(62) C(66) 2.36(2) yes 55501
C(62) C(68) 2.42(2) yes 55501
C(62) H(32) 3.56(3) no 55501
C(62) H(53) 2.01(2) no 55501
C(62) H(54) 3.22(2) no 55501
C(62) H(59) 2.72(2) no 55501
C(62) H(60) 2.73(2) no 55501
C(62) H(90) 2.63(2) no 55501
C(62) H(91) 3.22(2) no 55501
C(62) H(92) 2.61(2) no 55501
C(63) O(7) 2.42(1) yes 55501
C(63) C(61) 2.43(2) yes 55501
C(63) C(65) 2.36(2) yes 55501
C(63) C(66) 2.73(2) yes 55501
C(63) C(67) 2.55(1) yes 55501
C(63) C(68) 2.82(2) yes 55501
C(63) H(32) 3.21(3) no 55501
C(63) H(87) 3.34(2) no 55501
C(63) H(88) 2.77(2) no 55501
C(63) H(89) 2.73(1) no 55501
C(63) H(90) 2.72(2) no 55501
C(63) H(92) 2.76(2) no 55501
C(64) O(8) 2.34(1) yes 55501
C(64) C(61) 2.85(1) yes 55501
C(64) C(62) 2.38(1) yes 55501
C(64) C(66) 2.37(2) yes 55501
C(64) H(32) 3.11(2) no 55501
C(64) H(53) 2.03(2) no 55501
C(64) H(54) 3.22(2) no 55501
C(64) H(87) 2.08(1) no 55501
C(64) H(88) 2.02(2) no 55501
C(64) H(89) 1.98(1) no 55501
C(65) C(61) 2.42(1) yes 55501
C(65) C(62) 2.69(1) yes 55501
C(65) C(63) 2.36(2) yes 55501
C(65) C(67) 2.50(2) yes 55501
C(65) C(69) 2.44(2) yes 55501
C(65) C(71) 3.05(2) yes 55501
C(65) H(32) 3.41(3) no 55501
C(65) H(53) 3.22(2) no 55501
C(65) H(54) 1.97(2) no 55501
C(65) H(56) 2.55(2) no 55501
C(65) H(87) 2.61(1) no 55501
C(65) H(88) 3.11(2) no 55501
C(65) H(89) 3.06(2) no 55501
C(65) H(96) 2.76(2) no 55501
C(66) O(8) 2.39(1) yes 55501
C(66) C(38) 2.95(1) yes 55501
C(66) C(39) 3.42(1) yes 55501
C(66) C(44) 2.60(1) yes 55501
C(66) C(45) 3.56(2) yes 55501
C(66) C(62) 2.36(2) yes 55501
C(66) C(63) 2.73(2) yes 55501
C(66) C(64) 2.37(2) yes 55501
C(66) C(69) 2.83(1) yes 55501
C(66) C(71) 3.18(2) yes 55501
C(66) H(56) 2.54(2) no 55501
C(66) H(58) 3.54(2) no 55501
C(66) H(59) 3.14(2) no 55501
C(66) H(60) 3.21(1) no 55501
C(66) H(61) 3.50(2) no 55501
C(66) H(63) 3.19(2) no 55501
C(66) H(96) 2.76(2) no 55501
C(66) H(98) 3.59(2) no 55501
C(67) O(8) 2.73(2) yes 55501
C(67) C(63) 2.55(1) yes 55501
C(67) C(65) 2.50(2) yes 55501
C(67) H(53) 2.70(2) no 55501
C(67) H(36) 3.52(3) no 55501
C(68) O(1) 3.49(2) yes 65502
C(68) C(62) 2.42(2) yes 55501
C(68) C(63) 2.82(2) yes 55501
C(68) H(14) 3.32(2) no 55501
C(68) H(25) 3.40(2) no 65501
C(68) H(53) 2.53(1) no 55501
C(69) C(65) 2.44(2) yes 55501
C(69) C(66) 2.83(1) yes 55501
C(69) C(70) 1.68(2) yes 55501
C(69) C(71) 1.55(2) yes 55501
C(69) C(72) 2.45(2) yes 55501
C(69) H(54) 2.49(1) no 55501
C(69) H(93) 2.17(2) no 55501
C(69) H(94) 2.19(3) no 55501
C(69) H(95) 2.19(2) no 55501
C(69) H(96) 2.13(3) no 55501
C(69) H(97) 2.04(2) no 55501
C(69) H(98) 2.64(2) no 55501
C(69) H(99) 3.30(2) no 55501
C(69) H(100) 2.54(2) no 55501
C(70) O(8) 2.45(2) yes 55501
C(70) C(69) 1.68(2) yes 55501
C(70) C(71) 2.76(3) yes 55501
C(70) C(72) 3.34(2) yes 55501
C(70) H(56) 2.21(2) no 55501
C(70) H(96) 3.57(3) no 55501
C(70) H(97) 2.76(3) no 55501
C(70) H(100) 2.93(2) no 55501
C(71) O(8) 2.37(2) yes 55501
C(71) C(65) 3.05(2) yes 55501
C(71) C(66) 3.18(2) yes 55501
C(71) C(69) 1.55(2) yes 55501
C(71) C(70) 2.76(3) yes 55501
C(71) C(72) 1.63(3) yes 55501
C(71) H(54) 2.72(2) no 55501
C(71) H(56) 2.02(3) no 55501
C(71) H(61) 3.58(2) no 55501
C(71) H(93) 3.52(3) no 55501
C(71) H(94) 3.03(3) no 55501
C(71) H(95) 2.93(2) no 55501
C(71) H(98) 2.12(2) no 55501
C(71) H(99) 2.16(2) no 55501
C(71) H(100) 2.14(3) no 55501
C(72) C(69) 2.45(2) yes 55501
C(72) C(70) 3.34(2) yes 55501
C(72) C(71) 1.63(3) yes 55501
C(72) H(54) 3.21(2) no 55501
C(72) H(56) 2.40(2) no 55501
C(72) H(66) 3.54(2) no 55501
C(72) H(94) 3.13(2) no 55501
C(72) H(96) 2.18(3) no 55501
C(72) H(97) 2.16(2) no 55501
H(1) O(1) 2.61(1) no 55501
H(1) C(13) 3.23(2) no 55501
H(1) C(14) 2.03(1) no 55501
H(1) C(16) 2.07(2) no 55501
H(1) C(17) 3.24(2) no 55501
H(1) C(19) 2.70(1) no 55501
H(1) C(20) 2.49(1) no 55501
H(2) O(2) 2.67(1) no 55501
H(2) C(1) 2.48(1) no 55501
H(2) C(2) 3.01(1) no 55501
H(2) C(6) 2.91(1) no 55501
H(2) C(7) 2.68(1) no 55501
H(2) C(12) 3.37(2) no 55501
H(2) C(13) 2.07(2) no 55501
H(2) C(14) 3.27(2) no 55501
H(2) C(16) 3.31(2) no 55501
H(2) C(17) 2.06(2) no 55501
H(2) C(21) 2.62(1) no 55501
H(2) C(22) 2.90(2) no 55501
H(2) C(45) 3.58(2) no 55501
H(3) O(3) 2.64(1) no 55501
H(3) C(11) 3.47(3) no 56501
H(3) C(25) 3.22(2) no 55501
H(3) C(26) 2.02(1) no 55501
H(3) C(28) 2.03(2) no 55501
H(3) C(29) 3.27(2) no 55501
H(3) C(31) 2.64(1) no 55501
H(3) C(32) 2.50(2) no 55501
H(4) O(4) 2.72(1) no 55501
H(4) C(1) 3.00(1) no 55501
H(4) C(2) 2.44(1) no 55501
H(4) C(3) 2.82(1) no 55501
H(4) C(8) 2.62(1) no 55501
H(4) C(9) 3.31(2) no 55501
H(4) C(25) 1.99(2) no 55501
H(4) C(26) 3.26(2) no 55501
H(4) C(28) 3.29(2) no 55501
H(4) C(29) 2.09(1) no 55501
H(4) C(33) 2.62(1) no 55501
H(4) C(34) 2.87(2) no 55501
H(5) O(2) 2.01(2) no 55501
H(5) C(17) 2.65(2) no 55501
H(5) C(18) 2.69(2) no 55501
H(5) C(22) 2.00(2) no 55501
H(5) C(23) 1.94(2) no 55501
H(5) C(24) 2.96(2) no 55501
H(5) C(45) 3.09(3) no 55501
H(6) O(4) 1.96(2) no 55501
H(6) C(29) 2.54(2) no 55501
H(6) C(30) 2.66(2) no 55501
H(6) C(34) 1.98(2) no 55501
H(6) C(35) 1.98(2) no 55501
H(6) C(36) 3.02(2) no 55501
H(7) O(1) 2.66(2) no 55501
H(7) C(1) 2.05(2) no 55501
H(7) C(2) 2.60(2) no 55501
H(7) C(6) 3.32(2) no 55501
H(7) C(8) 2.52(2) no 55501
H(7) C(13) 2.06(1) no 55501
H(7) C(14) 2.73(1) no 55501
H(7) C(18) 3.17(1) no 55501
H(7) C(25) 3.06(2) no 55501
H(7) C(30) 3.43(2) no 55501
H(8) O(1) 2.70(1) no 55501
H(8) C(1) 2.00(2) no 55501
H(8) C(2) 3.18(2) no 55501
H(8) C(6) 2.62(2) no 55501
H(8) C(12) 2.51(2) no 55501
H(8) C(13) 1.97(1) no 55501
H(8) C(14) 2.69(1) no 55501
H(8) C(18) 3.08(1) no 55501
H(9) O(3) 2.71(2) no 55501
H(9) C(1) 2.49(2) no 55501
H(9) C(2) 1.99(1) no 55501
H(9) C(3) 3.27(2) no 55501
H(9) C(7) 2.40(2) no 55501
H(9) C(13) 2.98(2) no 55501
H(9) C(18) 3.42(2) no 55501
H(9) C(25) 2.05(1) no 55501
H(9) C(26) 2.74(2) no 55501
H(9) C(30) 3.05(1) no 55501
H(10) O(3) 2.64(1) no 55501
H(10) C(1) 3.15(2) no 55501
H(10) C(2) 2.02(2) no 55501
H(10) C(3) 2.68(2) no 55501
H(10) C(9) 2.65(2) no 55501
H(10) C(25) 2.07(1) no 55501
H(10) C(26) 2.70(1) no 55501
H(10) C(30) 3.12(1) no 55501
H(10) C(39) 3.34(2) no 55501
H(10) C(45) 3.06(1) no 55501
H(11) C(2) 3.34(2) no 55501
H(11) C(3) 2.10(2) no 55501
H(11) C(4) 2.67(3) no 55501
H(11) C(10) 2.54(3) no 55501
H(12) C(2) 2.80(2) no 55501
H(12) C(3) 2.10(2) no 55501
H(12) C(4) 3.21(2) no 55501
H(12) C(8) 2.88(2) no 55501
H(12) C(25) 2.87(2) no 55501
H(12) C(30) 2.85(2) no 55501
H(12) C(57) 3.34(3) no 55501
H(12) C(58) 3.52(3) no 55501
H(13) C(2) 2.79(2) no 55501
H(13) C(3) 2.10(3) no 55501
H(13) C(4) 3.24(2) no 55501
H(13) C(8) 2.83(2) no 55501
H(13) C(25) 3.48(2) no 55501
H(13) C(38) 3.12(2) no 55501
H(13) C(39) 3.35(2) no 55501
H(13) C(44) 3.02(2) no 55501
H(14) O(7) 3.35(2) no 55501
H(14) C(3) 3.18(2) no 55501
H(14) C(4) 2.07(2) no 55501
H(14) C(5) 2.76(3) no 55501
H(14) C(11) 2.78(3) no 55501
H(14) C(68) 3.32(2) no 55501
H(15) C(3) 3.13(2) no 55501
H(15) C(4) 2.04(2) no 55501
H(15) C(5) 2.75(2) no 55501
H(15) C(11) 2.80(3) no 55501
H(16) C(3) 2.57(2) no 55501
H(16) C(4) 2.05(3) no 55501
H(16) C(5) 3.27(3) no 55501
H(16) C(9) 2.50(2) no 55501
H(16) C(15) 3.36(3) no 65501
H(17) C(4) 2.72(2) no 55501
H(17) C(5) 2.06(2) no 55501
H(17) C(6) 3.11(2) no 55501
H(17) C(10) 2.79(3) no 55501
H(18) C(4) 3.22(3) no 55501
H(18) C(5) 2.01(2) no 55501
H(18) C(6) 2.50(2) no 55501
H(18) C(12) 2.43(2) no 55501
H(19) C(4) 2.67(2) no 55501
H(19) C(5) 2.00(2) no 55501
H(19) C(6) 3.03(2) no 55501
H(19) C(10) 2.76(3) no 55501
H(19) C(12) 3.56(2) no 55501
H(20) C(1) 2.61(3) no 55501
H(20) C(5) 3.33(2) no 55501
H(20) C(6) 2.13(3) no 55501
H(20) C(7) 2.43(2) no 55501
H(20) C(13) 2.72(2) no 55501
H(20) C(14) 3.54(2) no 55501
H(20) C(18) 3.15(2) no 55501
H(21) C(1) 3.10(2) no 55501
H(21) C(5) 2.77(3) no 55501
H(21) C(6) 2.03(3) no 55501
H(21) C(7) 3.46(2) no 55501
H(21) C(11) 2.91(3) no 55501
H(22) C(1) 3.23(2) no 55501
H(22) C(5) 2.80(2) no 55501
H(22) C(6) 2.12(2) no 55501
H(22) C(11) 2.85(2) no 55501
H(23) O(1) 2.76(2) no 55502
H(23) O(2) 2.70(2) no 55501
H(23) C(15) 3.14(1) no 55501
H(23) C(16) 2.01(1) no 55501
H(23) C(17) 2.75(1) no 55501
H(24) O(1) 2.50(2) no 55502
H(24) C(15) 2.57(1) no 55501
H(24) C(16) 2.01(2) no 55501
H(24) C(17) 3.29(2) no 55501
H(25) O(1) 1.24(2) no 55502
H(25) O(2) 2.73(2) no 55501
H(25) C(15) 3.14(1) no 55501
H(25) C(16) 2.00(2) no 55501
H(25) C(17) 2.78(2) no 55501
H(26) O(1) 1.94(2) no 55501
H(26) C(14) 2.59(2) no 55501
H(26) C(15) 2.79(2) no 55501
H(27) O(1) 1.97(2) no 55501
H(27) C(14) 3.17(2) no 55501
H(28) O(1) 1.98(2) no 55501
H(28) C(14) 2.64(2) no 55501
H(28) C(15) 2.72(2) no 55501
H(29) O(2) 2.63(2) no 55501
H(29) C(17) 3.48(2) no 55501
H(29) C(21) 2.00(2) no 55501
H(29) C(23) 2.64(3) no 55501
H(29) C(24) 3.10(3) no 55501
H(30) O(2) 2.67(2) no 55501
H(30) C(6) 3.56(1) no 55501
H(30) C(12) 3.46(2) no 55501
H(30) C(17) 2.96(2) no 55501
H(30) C(18) 2.76(2) no 55501
H(30) C(21) 2.04(2) no 55501
H(30) C(23) 3.27(2) no 55501
H(31) O(2) 3.31(2) no 55501
H(31) C(21) 2.07(2) no 55501
H(31) C(23) 2.73(2) no 55501
H(31) C(24) 3.48(2) no 55501
H(32) O(2) 3.09(2) no 55501
H(32) C(21) 1.88(2) no 55501
H(32) C(22) 2.55(2) no 55501
H(32) C(24) 1.57(3) no 55501
H(32) C(62) 3.56(3) no 55501
H(32) C(63) 3.21(3) no 55501
H(32) C(64) 3.11(2) no 55501
H(32) C(65) 3.41(3) no 55501
H(33) O(2) 2.39(2) no 55501
H(33) C(17) 3.57(2) no 55501
H(33) C(21) 1.85(2) no 55501
H(33) C(22) 3.21(2) no 55501
H(33) C(24) 1.45(4) no 55501
H(37) O(4) 2.68(2) no 55501
H(37) C(27) 3.01(1) no 55501
H(37) C(28) 1.95(2) no 55501
H(37) C(29) 2.67(2) no 55501
H(38) O(4) 2.68(2) no 55501
H(38) C(27) 3.13(1) no 55501
H(38) C(28) 2.04(1) no 55501
H(38) C(29) 2.73(1) no 55501
H(39) C(11) 3.56(3) no 56501
H(39) C(27) 2.62(1) no 55501
H(39) C(28) 2.10(2) no 55501
H(39) C(29) 3.34(2) no 55501
H(40) O(3) 2.00(2) no 55501
H(40) C(22) 3.33(3) no 56501
H(40) C(26) 2.62(2) no 55501
H(40) C(27) 2.76(2) no 55501
H(40) C(60) 2.96(3) no 55501
H(41) O(3) 1.94(2) no 55501
H(41) C(26) 2.60(2) no 55501
H(41) C(27) 2.81(2) no 55501
H(42) O(3) 1.94(2) no 55501
H(42) C(22) 3.27(3) no 56501
H(42) C(26) 3.13(2) no 55501
H(42) C(46) 3.39(2) no 55501
H(43) O(4) 2.62(2) no 55501
H(43) C(3) 3.52(1) no 55501
H(43) C(9) 3.44(2) no 55501
H(43) C(20) 3.51(2) no 65501
H(43) C(29) 2.85(2) no 55501
H(43) C(30) 2.68(2) no 55501
H(43) C(33) 1.95(2) no 55501
H(43) C(35) 3.26(2) no 55501
H(44) O(4) 3.26(2) no 55501
H(44) C(33) 1.99(2) no 55501
H(44) C(35) 2.69(2) no 55501
H(44) C(36) 3.30(3) no 55501
H(45) O(4) 2.67(2) no 55501
H(45) C(20) 3.32(2) no 65501
H(45) C(29) 3.44(2) no 55501
H(45) C(33) 2.00(2) no 55501
H(45) C(35) 2.69(2) no 55501
H(45) C(36) 2.90(3) no 55501
H(46) O(4) 3.11(2) no 55501
H(46) C(33) 1.96(2) no 55501
H(46) C(34) 2.59(2) no 55501
H(46) C(36) 1.64(3) no 55501
H(47) O(4) 2.43(2) no 55501
H(47) C(29) 3.58(2) no 55501
H(47) C(33) 1.97(2) no 55501
H(47) C(34) 3.23(2) no 55501
H(47) C(36) 1.62(4) no 55501
H(48) O(4) 3.12(3) no 55501
H(48) C(33) 2.53(3) no 55501
H(48) C(34) 2.75(2) no 55501
H(48) C(35) 1.66(4) no 55501
H(49) C(33) 3.14(3) no 55501
H(49) C(35) 1.71(2) no 55501
H(50) O(4) 2.47(2) no 55501
H(50) C(33) 2.57(2) no 55501
H(50) C(34) 3.38(3) no 55501
H(50) C(35) 1.68(3) no 55501
H(51) O(5) 2.68(1) no 55501
H(51) C(46) 3.42(3) no 65501
H(51) C(49) 3.27(1) no 55501
H(51) C(50) 1.99(2) no 55501
H(51) C(52) 1.99(2) no 55501
H(51) C(53) 3.24(2) no 55501
H(51) C(55) 2.63(2) no 55501
H(51) C(56) 2.55(2) no 55501
H(52) O(6) 2.59(1) no 55501
H(52) C(37) 2.58(1) no 55501
H(52) C(38) 3.18(1) no 55501
H(52) C(42) 2.88(1) no 55501
H(52) C(43) 2.73(1) no 55501
H(52) C(48) 3.28(2) no 55501
H(52) C(49) 1.99(2) no 55501
H(52) C(50) 3.23(2) no 55501
H(52) C(52) 3.20(2) no 55501
H(52) C(53) 1.99(1) no 55501
H(52) C(57) 2.47(1) no 55501
H(52) C(59) 2.68(2) no 55501
H(52) C(60) 3.22(2) no 55501
H(53) O(7) 2.63(1) no 55501
H(53) C(61) 3.28(2) no 55501
H(53) C(62) 2.01(2) no 55501
H(53) C(64) 2.03(2) no 55501
H(53) C(65) 3.22(2) no 55501
H(53) C(67) 2.70(2) no 55501
H(53) C(68) 2.53(1) no 55501
H(54) O(8) 2.56(1) no 55501
H(54) C(37) 3.19(1) no 55501
H(54) C(38) 2.60(1) no 55501
H(54) C(39) 2.91(1) no 55501
H(54) C(44) 2.77(1) no 55501
H(54) C(45) 3.29(2) no 55501
H(54) C(61) 2.06(2) no 55501
H(54) C(62) 3.22(2) no 55501
H(54) C(64) 3.22(2) no 55501
H(54) C(65) 1.97(2) no 55501
H(54) C(69) 2.49(1) no 55501
H(54) C(71) 2.72(2) no 55501
H(54) C(72) 3.21(2) no 55501
H(55) O(6) 1.88(2) no 55501
H(55) C(9) 3.03(3) no 55501
H(55) C(53) 2.45(2) no 55501
H(55) C(54) 2.53(2) no 55501
H(55) C(58) 2.14(2) no 55501
H(55) C(59) 2.00(2) no 55501
H(55) C(60) 2.46(2) no 55501
H(56) O(8) 1.94(2) no 55501
H(56) C(65) 2.55(2) no 55501
H(56) C(66) 2.54(2) no 55501
H(56) C(70) 2.21(2) no 55501
H(56) C(71) 2.02(3) no 55501
H(56) C(72) 2.40(2) no 55501
H(57) O(5) 2.56(1) no 55501
H(57) C(37) 2.05(2) no 55501
H(57) C(38) 3.28(2) no 55501
H(57) C(42) 2.68(2) no 55501
H(57) C(48) 2.73(2) no 55501
H(57) C(49) 2.09(1) no 55501
H(57) C(50) 2.73(1) no 55501
H(57) C(54) 3.21(1) no 55501
H(58) O(5) 2.66(2) no 55501
H(58) C(37) 1.99(2) no 55501
H(58) C(38) 2.55(2) no 55501
H(58) C(42) 3.21(2) no 55501
H(58) C(44) 2.47(2) no 55501
H(58) C(49) 1.98(1) no 55501
H(58) C(50) 2.73(2) no 55501
H(58) C(54) 3.08(1) no 55501
H(58) C(61) 2.97(2) no 55501
H(58) C(66) 3.54(2) no 55501
H(59) O(7) 2.64(1) no 55501
H(59) C(3) 3.39(2) no 55501
H(59) C(9) 3.14(2) no 55501
H(59) C(37) 3.31(2) no 55501
H(59) C(38) 2.04(2) no 55501
H(59) C(39) 2.58(2) no 55501
H(59) C(45) 2.56(2) no 55501
H(59) C(61) 1.99(1) no 55501
H(59) C(62) 2.72(2) no 55501
H(59) C(66) 3.14(2) no 55501
H(60) O(7) 2.60(2) no 55501
H(60) C(9) 3.59(2) no 55501
H(60) C(19) 3.53(2) no 65501
H(60) C(37) 2.68(2) no 55501
H(60) C(38) 2.06(2) no 55501
H(60) C(39) 3.23(2) no 55501
H(60) C(43) 2.61(2) no 55501
H(60) C(49) 3.05(2) no 55501
H(60) C(54) 3.55(2) no 55501
H(60) C(61) 2.00(1) no 55501
H(60) C(62) 2.73(2) no 55501
H(60) C(66) 3.21(1) no 55501
H(61) C(38) 3.06(2) no 55501
H(61) C(39) 1.99(2) no 55501
H(61) C(40) 2.65(2) no 55501
H(61) C(44) 3.52(2) no 55501
H(61) C(46) 2.76(2) no 55501
H(61) C(66) 3.50(2) no 55501
H(61) C(71) 3.58(2) no 55501
H(62) C(2) 3.46(2) no 55501
H(62) C(8) 2.95(2) no 55501
H(62) C(18) 3.57(3) no 55501
H(62) C(38) 3.10(2) no 55501
H(62) C(39) 2.01(3) no 55501
H(62) C(40) 2.67(3) no 55501
H(62) C(44) 3.53(2) no 55501
H(62) C(46) 2.70(3) no 55501
H(63) C(21) 3.42(3) no 55501
H(63) C(38) 2.51(3) no 55501
H(63) C(39) 1.98(2) no 55501
H(63) C(40) 3.20(2) no 55501
H(63) C(44) 2.37(2) no 55501
H(63) C(61) 2.76(2) no 55501
H(63) C(66) 3.19(2) no 55501
H(64) C(39) 3.26(2) no 55501
H(64) C(40) 2.04(2) no 55501
H(64) C(41) 2.56(2) no 55501
H(64) C(47) 2.48(3) no 55501
H(65) O(3) 2.95(2) no 55501
H(65) C(32) 3.36(2) no 55501
H(65) C(39) 2.74(2) no 55501
H(65) C(40) 2.06(2) no 55501
H(65) C(41) 3.17(3) no 55501
H(65) C(45) 2.78(2) no 55501
H(66) C(39) 2.76(2) no 55501
H(66) C(40) 2.06(2) no 55501
H(66) C(41) 3.15(3) no 55501
H(66) C(45) 2.73(2) no 55501
H(66) C(72) 3.54(2) no 55501
H(67) C(40) 3.18(3) no 55501
H(67) C(41) 2.06(2) no 55501
H(67) C(42) 2.76(2) no 55501
H(67) C(48) 2.75(3) no 55501
H(67) C(60) 3.49(2) no 55501
H(67) C(63) 3.56(3) no 56501
H(68) C(40) 2.61(2) no 55501
H(68) C(41) 2.05(2) no 55501
H(68) C(42) 3.31(2) no 55501
H(68) C(46) 2.49(3) no 55501
H(69) C(40) 3.27(3) no 55501
H(69) C(41) 2.15(3) no 55501
H(69) C(42) 2.86(2) no 55501
H(69) C(48) 2.88(2) no 55501
H(69) C(67) 3.45(3) no 56501
H(70) C(37) 2.71(2) no 55501
H(70) C(41) 3.15(3) no 55501
H(70) C(42) 2.02(2) no 55501
H(70) C(43) 2.78(2) no 55501
H(70) C(47) 3.56(3) no 55501
H(70) C(49) 3.46(2) no 55501
H(71) C(37) 2.70(2) no 55501
H(71) C(41) 3.01(2) no 55501
H(71) C(42) 1.95(2) no 55501
H(71) C(43) 2.88(2) no 55501
H(71) C(47) 3.43(3) no 55501
H(71) C(49) 2.93(2) no 55501
H(71) C(54) 2.86(2) no 55501
H(71) C(59) 3.57(2) no 55501
H(72) C(37) 3.27(2) no 55501
H(72) C(41) 2.54(3) no 55501
H(72) C(42) 2.03(2) no 55501
H(72) C(47) 2.35(3) no 55501
H(73) O(3) 3.18(2) no 65501
H(73) C(46) 3.46(3) no 65501
H(73) C(51) 2.56(1) no 55501
H(73) C(52) 2.07(2) no 55501
H(73) C(53) 3.29(2) no 55501
H(74) O(1) 2.89(2) no 65501
H(74) O(6) 2.68(1) no 55501
H(74) C(13) 3.51(2) no 65501
H(74) C(14) 2.97(2) no 65501
H(74) C(15) 3.42(2) no 65501
H(74) C(20) 3.09(3) no 65501
H(74) C(51) 3.08(1) no 55501
H(74) C(52) 2.03(1) no 55501
H(74) C(53) 2.72(1) no 55501
H(75) O(3) 3.55(2) no 65501
H(75) O(6) 2.69(2) no 55501
H(75) C(32) 3.56(2) no 65501
H(75) C(51) 3.08(2) no 55501
H(75) C(52) 2.04(2) no 55501
H(75) C(53) 2.70(2) no 55501
H(76) O(5) 1.95(2) no 55501
H(76) C(50) 3.20(2) no 55501
H(76) C(71) 3.16(3) no 65501
H(77) O(2) 2.97(2) no 65501
H(77) O(5) 1.91(2) no 55501
H(77) C(17) 3.40(2) no 65501
H(77) C(19) 3.53(3) no 65501
H(77) C(23) 3.46(3) no 65501
H(77) C(50) 2.59(2) no 55501
H(77) C(51) 2.77(2) no 55501
H(78) O(5) 1.95(2) no 55501
H(78) C(50) 2.60(2) no 55501
H(78) C(51) 2.76(2) no 55501
H(78) C(71) 3.36(3) no 65501
H(78) C(72) 3.32(3) no 65501
H(79) O(6) 2.67(2) no 55501
H(79) C(57) 2.15(2) no 55501
H(79) C(59) 2.76(2) no 55501
H(79) C(60) 3.53(2) no 55501
H(80) O(6) 2.53(2) no 55501
H(80) C(20) 3.20(3) no 65501
H(80) C(57) 2.16(2) no 55501
H(80) C(59) 3.40(3) no 55501
H(81) O(6) 3.21(2) no 55501
H(81) C(26) 3.48(3) no 55501
H(81) C(27) 3.05(3) no 55501
H(81) C(28) 2.93(3) no 55501
H(81) C(29) 3.25(3) no 55501
H(81) C(31) 3.45(2) no 55501
H(81) C(57) 2.16(2) no 55501
H(81) C(59) 2.87(3) no 55501
H(81) C(60) 2.96(2) no 55501
H(82) O(6) 2.49(2) no 55501
H(82) C(48) 3.46(2) no 55501
H(82) C(53) 2.69(2) no 55501
H(82) C(54) 2.64(2) no 55501
H(82) C(57) 2.01(2) no 55501
H(82) C(58) 3.43(3) no 55501
H(82) C(60) 2.08(2) no 55501
H(82) C(68) 3.42(2) no 56501
H(83) O(6) 2.69(2) no 55501
H(83) C(53) 3.51(2) no 55501
H(83) C(57) 2.01(2) no 55501
H(83) C(58) 2.69(3) no 55501
H(83) C(60) 2.12(2) no 55501
H(83) C(68) 3.43(2) no 56501
H(84) C(32) 3.53(3) no 55501
H(84) C(57) 3.26(2) no 55501
H(84) C(59) 2.11(2) no 55501
H(84) C(68) 3.46(3) no 56501
H(85) O(3) 3.17(2) no 55501
H(85) C(11) 3.31(2) no 56501
H(85) C(26) 3.07(2) no 55501
H(85) C(27) 3.07(2) no 55501
H(85) C(32) 3.19(2) no 55501
H(85) C(57) 2.58(2) no 55501
H(85) C(58) 2.82(2) no 55501
H(85) C(59) 2.07(2) no 55501
H(86) O(3) 3.17(2) no 55501
H(86) C(26) 3.44(2) no 55501
H(86) C(32) 3.48(3) no 55501
H(86) C(40) 3.49(1) no 55501
H(86) C(41) 3.31(2) no 55501
H(86) C(42) 3.59(2) no 55501
H(86) C(57) 2.61(2) no 55501
H(86) C(58) 3.55(2) no 55501
H(86) C(59) 2.11(2) no 55501
H(87) O(8) 2.32(2) no 55501
H(87) C(63) 3.34(2) no 55501
H(87) C(64) 2.08(1) no 55501
H(87) C(65) 2.61(1) no 55501
H(88) O(8) 3.41(2) no 55501
H(88) C(63) 2.77(2) no 55501
H(88) C(64) 2.02(2) no 55501
H(88) C(65) 3.11(2) no 55501
H(89) O(8) 3.33(2) no 55501
H(89) C(63) 2.73(1) no 55501
H(89) C(64) 1.98(1) no 55501
H(89) C(65) 3.06(2) no 55501
H(90) O(7) 1.91(2) no 55501
H(90) C(62) 2.63(2) no 55501
H(90) C(63) 2.72(2) no 55501
H(91) O(1) 2.84(2) no 65502
H(91) O(7) 1.96(2) no 55501
H(91) C(10) 3.54(2) no 55501
H(91) C(62) 3.22(2) no 55501
H(92) O(1) 3.41(1) no 65502
H(92) O(7) 1.95(2) no 55501
H(92) C(62) 2.61(2) no 55501
H(92) C(63) 2.76(2) no 55501
H(93) O(8) 2.59(3) no 55501
H(93) C(69) 2.17(2) no 55501
H(93) C(71) 3.52(3) no 55501
H(94) O(8) 3.26(3) no 55501
H(94) C(69) 2.19(3) no 55501
H(94) C(71) 3.03(3) no 55501
H(94) C(72) 3.13(2) no 55501
H(95) O(8) 2.69(2) no 55501
H(95) C(69) 2.19(2) no 55501
H(95) C(71) 2.93(2) no 55501
H(96) O(8) 2.50(2) no 55501
H(96) C(45) 3.54(2) no 55501
H(96) C(65) 2.76(2) no 55501
H(96) C(66) 2.76(2) no 55501
H(96) C(69) 2.13(3) no 55501
H(96) C(70) 3.57(3) no 55501
H(96) C(72) 2.18(3) no 55501
H(97) O(8) 2.71(2) no 55501
H(97) C(69) 2.04(2) no 55501
H(97) C(70) 2.76(3) no 55501
H(97) C(72) 2.16(2) no 55501
H(98) C(39) 3.46(2) no 55501
H(98) C(40) 3.20(1) no 55501
H(98) C(41) 3.43(1) no 55501
H(98) C(66) 3.59(2) no 55501
H(98) C(69) 2.64(2) no 55501
H(98) C(71) 2.12(2) no 55501
H(99) C(69) 3.30(2) no 55501
H(99) C(71) 2.16(2) no 55501
H(100) C(69) 2.54(2) no 55501
H(100) C(70) 2.93(2) no 55501
H(100) C(71) 2.14(3) no 55501
H(34) O(2) 2.61(2) no 55501
H(34) C(21) 2.65(2) no 55501
H(34) C(22) 3.60(2) no 55501
H(34) C(23) 1.68(3) no 55501
H(35) O(2) 3.07(3) no 55501
H(35) C(21) 2.40(3) no 55501
H(35) C(22) 2.80(2) no 55501
H(35) C(23) 1.39(4) no 55501
H(36) C(21) 3.15(2) no 55501
H(36) C(23) 1.73(2) no 55501
H(36) C(67) 3.52(3) no 55501

loop_
_geom_torsion_atom_site_label_1
_geom_torsion_atom_site_label_2
_geom_torsion_atom_site_label_3
_geom_torsion_atom_site_label_4
_geom_torsion
_geom_torsion_publ_flag
C(20) O(1) C(14) C(13) -172(1) yes
C(20) O(1) C(14) C(15) 9(2) yes
C(14) O(1) C(20) H(26) 59(1) no
C(14) O(1) C(20) H(27) 178(1) no
C(14) O(1) C(20) H(28) -60(2) no
C(21) O(2) C(17) C(16) 175(1) yes
C(21) O(2) C(17) C(18) 0(2) yes
C(17) O(2) C(21) C(22) -75(1) yes
C(17) O(2) C(21) C(23) 159(1) yes
C(17) O(2) C(21) H(5) 43(2) no
C(32) O(3) C(26) C(25) -177(1) yes
C(32) O(3) C(26) C(27) 0(2) yes
C(26) O(3) C(32) H(40) -55(2) no
C(26) O(3) C(32) H(41) 65(2) no
C(26) O(3) C(32) H(42) -176(2) no
C(33) O(4) C(29) C(28) 176(1) yes
C(33) O(4) C(29) C(30) -1(2) yes
C(29) O(4) C(33) C(34) -74(1) yes
C(29) O(4) C(33) C(35) 159(1) yes
C(29) O(4) C(33) H(6) 47(2) no
C(56) O(5) C(50) C(49) -179(1) yes
C(56) O(5) C(50) C(51) 0(2) yes
C(50) O(5) C(56) H(76) 178(2) no
C(50) O(5) C(56) H(77) -62(1) no
C(50) O(5) C(56) H(78) 56(2) no
C(57) O(6) C(53) C(52) -178(1) yes
C(57) O(6) C(53) C(54) 4(2) yes
C(53) O(6) C(57) C(58) -161(1) yes
C(53) O(6) C(57) C(59) 73(1) yes
C(53) O(6) C(57) H(55) -46(1) no
C(68) O(7) C(62) C(61) 173(1) yes
C(68) O(7) C(62) C(63) -9(2) yes
C(62) O(7) C(68) H(90) 63(1) no
C(62) O(7) C(68) H(91) -176(1) no
C(62) O(7) C(68) H(92) -54(1) no
C(69) O(8) C(65) C(64) -179(1) yes
C(69) O(8) C(65) C(66) 3(2) yes
C(65) O(8) C(69) C(70) -158(1) yes
C(65) O(8) C(69) C(71) 75(1) yes
C(65) O(8) C(69) H(56) -38(2) no
C(6) C(1) C(2) C(3) 1(1) yes
C(6) C(1) C(2) C(8) -179.0(7) yes
C(7) C(1) C(2) C(3) -177.0(7) yes
C(7) C(1) C(2) C(8) 2(1) yes
C(2) C(1) C(6) C(5) 0(1) yes
C(2) C(1) C(6) C(12) 177.6(8) yes
C(7) C(1) C(6) C(5) 178.8(8) yes
C(7) C(1) C(6) C(12) -3(1) yes
C(2) C(1) C(7) C(13) -99(1) yes
C(2) C(1) C(7) H(7) 27(1) no
C(2) C(1) C(7) H(8) 146(1) no
C(6) C(1) C(7) C(13) 81(1) yes
C(6) C(1) C(7) H(7) -151(1) no
C(6) C(1) C(7) H(8) -32(1) no
C(1) C(2) C(3) C(4) -1(1) yes
C(1) C(2) C(3) C(9) 178.0(8) yes
C(8) C(2) C(3) C(4) 179.1(8) yes
C(8) C(2) C(3) C(9) -1(1) yes
C(1) C(2) C(8) C(25) -99(1) yes
C(1) C(2) C(8) H(9) 19(1) no
C(1) C(2) C(8) H(10) 136(1) no
C(3) C(2) C(8) C(25) 79(1) yes
C(3) C(2) C(8) H(9) -161(1) no
C(3) C(2) C(8) H(10) -43(1) no
C(2) C(3) C(4) C(5) 0(1) yes
C(2) C(3) C(4) C(10) 179(1) yes
C(9) C(3) C(4) C(5) -179(881) yes
C(9) C(3) C(4) C(10) 0(1) yes
C(2) C(3) C(9) H(11) 178(1) no
C(2) C(3) C(9) H(12) -61(1) no
C(2) C(3) C(9) H(13) 58(1) no
C(4) C(3) C(9) H(11) -1(1) no
C(4) C(3) C(9) H(12) 117(1) no
C(4) C(3) C(9) H(13) -121(1) no
C(3) C(4) C(5) C(6) 1(1) yes
C(3) C(4) C(5) C(11) -179(508) yes
C(10) C(4) C(5) C(6) -177.5(9) yes
C(10) C(4) C(5) C(11) 0(1) yes
C(3) C(4) C(10) H(14) 121(2) no
C(3) C(4) C(10) H(15) -117(2) no
C(3) C(4) C(10) H(16) 1(1) no
C(5) C(4) C(10) H(14) -58(2) no
C(5) C(4) C(10) H(15) 61(2) no
C(5) C(4) C(10) H(16) -179(359) no
C(4) C(5) C(6) C(1) -1(1) yes
C(4) C(5) C(6) C(12) -179.5(9) yes
C(11) C(5) C(6) C(1) 179(719) yes
C(11) C(5) C(6) C(12) 2(1) yes
C(4) C(5) C(11) H(17) 58(1) no
C(4) C(5) C(11) H(18) -179(881) no
C(4) C(5) C(11) H(19) -61(2) no
C(6) C(5) C(11) H(17) -122(1) no
C(6) C(5) C(11) H(18) -1(1) no
C(6) C(5) C(11) H(19) 116(2) no
C(1) C(6) C(12) H(20) -2(1) no
C(1) C(6) C(12) H(21) 115(1) no
C(1) C(6) C(12) H(22) -126(1) no
C(5) C(6) C(12) H(20) 175(1) no
C(5) C(6) C(12) H(21) -66(1) no
C(5) C(6) C(12) H(22) 51(1) no
C(1) C(7) C(13) C(14) 179(804) yes
C(1) C(7) C(13) C(18) 3(1) yes
H(7) C(7) C(13) C(14) 53(2) no
H(7) C(7) C(13) C(18) -123(1) no
H(8) C(7) C(13) C(14) -63(1) no
H(8) C(7) C(13) C(18) 119(1) no
C(2) C(8) C(25) C(26) -176(1) yes
C(2) C(8) C(25) C(30) 3(2) yes
H(9) C(8) C(25) C(26) 64(1) no
H(9) C(8) C(25) C(30) -115(1) no
H(10) C(8) C(25) C(26) -53(1) no
H(10) C(8) C(25) C(30) 125(1) no
C(7) C(13) C(14) O(1) 0(1) yes
C(7) C(13) C(14) C(15) 178(1) yes
C(18) C(13) C(14) O(1) 176(1) yes
C(18) C(13) C(14) C(15) -4(2) yes
C(7) C(13) C(18) C(17) -178(1) yes
C(7) C(13) C(18) H(2) 4(2) no
C(14) C(13) C(18) C(17) 5(1) yes
C(14) C(13) C(18) H(2) -171(1) no
O(1) C(14) C(15) C(16) 177(1) yes
O(1) C(14) C(15) H(1) -2(2) no
C(13) C(14) C(15) C(16) 0(2) yes
C(13) C(14) C(15) H(1) 178(1) no
C(14) C(15) C(16) C(17) 5(2) yes
C(14) C(15) C(16) C(19) -179(359) yes
H(1) C(15) C(16) C(17) -174(1) no
H(1) C(15) C(16) C(19) 1(2) no
C(15) C(16) C(17) O(2) 179(1) yes
C(15) C(16) C(17) C(18) -4(2) yes
C(19) C(16) C(17) O(2) 3(2) yes
C(19) C(16) C(17) C(18) 179(719) yes
C(15) C(16) C(19) H(23) -119(1) no
C(15) C(16) C(19) H(24) 1(2) no
C(15) C(16) C(19) H(25) 121(1) no
C(17) C(16) C(19) H(23) 55(2) no
C(17) C(16) C(19) H(24) 176(1) no
C(17) C(16) C(19) H(25) -63(2) no
O(2) C(17) C(18) C(13) 175(1) yes
O(2) C(17) C(18) H(2) -7(2) no
C(16) C(17) C(18) C(13) 0(2) yes
C(16) C(17) C(18) H(2) 176(1) no
O(2) C(21) C(22) H(29) -59(1) no
O(2) C(21) C(22) H(30) 58(2) no
O(2) C(21) C(22) H(31) -179(1) no
C(23) C(21) C(22) H(29) 59(2) no
C(23) C(21) C(22) H(30) 178(2) no
C(23) C(21) C(22) H(31) -59(2) no
H(5) C(21) C(22) H(29) 179(718) no
H(5) C(21) C(22) H(30) -62(2) no
H(5) C(21) C(22) H(31) 59(1) no
O(2) C(21) C(23) C(24) 43(4) yes
O(2) C(21) C(23) H(32) 179(803) no
O(2) C(21) C(23) H(33) -67(2) no
C(22) C(21) C(23) C(24) -80(4) yes
C(22) C(21) C(23) H(32) 55(2) no
C(22) C(21) C(23) H(33) 168(2) no
H(5) C(21) C(23) C(24) 160(4) no
H(5) C(21) C(23) H(32) -63(2) no
H(5) C(21) C(23) H(33) 49(2) no
C(21) C(23) C(24) H(34) -39(7) no
C(21) C(23) C(24) H(35) 71(4) no
C(21) C(23) C(24) H(36) -176(3) no
H(32) C(23) C(24) H(34) -175(4) no
H(32) C(23) C(24) H(35) -64(3) no
H(32) C(23) C(24) H(36) 47(5) no
H(33) C(23) C(24) H(34) 73(4) no
H(33) C(23) C(24) H(35) -175(2) no
H(33) C(23) C(24) H(36) -63(4) no
C(8) C(25) C(26) O(3) -3(2) yes
C(8) C(25) C(26) C(27) 179(1) yes
C(30) C(25) C(26) O(3) 177(1) yes
C(30) C(25) C(26) C(27) 0(2) yes
C(8) C(25) C(30) C(29) -179(1) yes
C(8) C(25) C(30) H(4) 4(2) no
C(26) C(25) C(30) C(29) 0(2) yes
C(26) C(25) C(30) H(4) -175(1) no
O(3) C(26) C(27) C(28) -177(1) yes
O(3) C(26) C(27) H(3) 0(2) no
C(25) C(26) C(27) C(28) 0(2) yes
C(25) C(26) C(27) H(3) 178(1) no
C(26) C(27) C(28) C(29) 0(2) yes
C(26) C(27) C(28) C(31) -177(1) yes
H(3) C(27) C(28) C(29) -177(1) no
H(3) C(27) C(28) C(31) 4(2) no
C(27) C(28) C(29) O(4) -178(1) yes
C(27) C(28) C(29) C(30) 0(2) yes
C(31) C(28) C(29) O(4) 0(2) yes
C(31) C(28) C(29) C(30) 177(1) yes
C(27) C(28) C(31) H(37) 116(1) no
C(27) C(28) C(31) H(38) -126(1) no
C(27) C(28) C(31) H(39) -2(2) no
C(29) C(28) C(31) H(37) -61(2) no
C(29) C(28) C(31) H(38) 55(2) no
C(29) C(28) C(31) H(39) 179(718) no
O(4) C(29) C(30) C(25) 177(1) yes
O(4) C(29) C(30) H(4) -6(2) no
C(28) C(29) C(30) C(25) 0(2) yes
C(28) C(29) C(30) H(4) 175(1) no
O(4) C(33) C(34) H(43) 60(2) no
O(4) C(33) C(34) H(44) 179(508) no
O(4) C(33) C(34) H(45) -58(1) no
C(35) C(33) C(34) H(43) 179(880) no
C(35) C(33) C(34) H(44) -61(1) no
C(35) C(33) C(34) H(45) 60(2) no
H(6) C(33) C(34) H(43) -60(2) no
H(6) C(33) C(34) H(44) 58(1) no
H(6) C(33) C(34) H(45) 179(880) no
O(4) C(33) C(35) C(36) 59(3) yes
O(4) C(33) C(35) H(46) -177(2) no
O(4) C(33) C(35) H(47) -61(2) no
C(34) C(33) C(35) C(36) -66(3) yes
C(34) C(33) C(35) H(46) 56(2) no
C(34) C(33) C(35) H(47) 172(2) no
H(6) C(33) C(35) C(36) 172(2) no
H(6) C(33) C(35) H(46) -64(2) no
H(6) C(33) C(35) H(47) 51(2) no
C(33) C(35) C(36) H(48) 58(4) no
C(33) C(35) C(36) H(49) 179(507) no
C(33) C(35) C(36) H(50) -59(4) no
H(46) C(35) C(36) H(48) -64(4) no
H(46) C(35) C(36) H(49) 55(3) no
H(46) C(35) C(36) H(50) 177(3) no
H(47) C(35) C(36) H(48) -178(507) no
H(47) C(35) C(36) H(49) -58(3) no
H(47) C(35) C(36) H(50) 62(4) no
C(42) C(37) C(38) C(39) -3(1) yes
C(42) C(37) C(38) C(44) 177.9(8) yes
C(43) C(37) C(38) C(39) -179(881) yes
C(43) C(37) C(38) C(44) 1(1) yes
C(38) C(37) C(42) C(41) 4(1) yes
C(38) C(37) C(42) C(48) -174.4(8) yes
C(43) C(37) C(42) C(41) -179(719) yes
C(43) C(37) C(42) C(48) 1(1) yes
C(38) C(37) C(43) C(49) 93(1) yes
C(38) C(37) C(43) H(57) -137(1) no
C(38) C(37) C(43) H(58) -19(1) no
C(42) C(37) C(43) C(49) -82(1) yes
C(42) C(37) C(43) H(57) 46(1) no
C(42) C(37) C(43) H(58) 164(1) no
C(37) C(38) C(39) C(40) 3(1) yes
C(37) C(38) C(39) C(45) -173.8(9) yes
C(44) C(38) C(39) C(40) -178.5(8) yes
C(44) C(38) C(39) C(45) 4(1) yes
C(37) C(38) C(44) C(61) 93(1) yes
C(37) C(38) C(44) H(59) -147(1) no
C(37) C(38) C(44) H(60) -28(1) no
C(39) C(38) C(44) C(61) -84(1) yes
C(39) C(38) C(44) H(59) 34(1) no
C(39) C(38) C(44) H(60) 153(1) no
C(38) C(39) C(40) C(41) -3(1) yes
C(38) C(39) C(40) C(46) 176.5(9) yes
C(45) C(39) C(40) C(41) 174.1(9) yes
C(45) C(39) C(40) C(46) -6(1) yes
C(38) C(39) C(45) H(61) 117(1) no
C(38) C(39) C(45) H(62) -122(1) no
C(38) C(39) C(45) H(63) -2(1) no
C(40) C(39) C(45) H(61) -60(1) no
C(40) C(39) C(45) H(62) 60(1) no
C(40) C(39) C(45) H(63) -179(1) no
C(39) C(40) C(41) C(42) 3(1) yes
C(39) C(40) C(41) C(47) -177(1) yes
C(46) C(40) C(41) C(42) -176.2(9) yes
C(46) C(40) C(41) C(47) 2(1) yes
C(39) C(40) C(46) H(64) -178(1) no
C(39) C(40) C(46) H(65) -58(2) no
C(39) C(40) C(46) H(66) 61(2) no
C(41) C(40) C(46) H(64) 0(1) no
C(41) C(40) C(46) H(65) 120(2) no
C(41) C(40) C(46) H(66) -118(2) no
C(40) C(41) C(42) C(37) -3(1) yes
C(40) C(41) C(42) C(48) 174.6(9) yes
C(47) C(41) C(42) C(37) 177.3(8) yes
C(47) C(41) C(42) C(48) -4(1) yes
C(40) C(41) C(47) H(67) -118(2) no
C(40) C(41) C(47) H(68) 0(1) no
C(40) C(41) C(47) H(69) 120(2) no
C(42) C(41) C(47) H(67) 60(2) no
C(42) C(41) C(47) H(68) 177(1) no
C(42) C(41) C(47) H(69) -61(2) no
C(37) C(42) C(48) H(70) -52(1) no
C(37) C(42) C(48) H(71) 65(1) no
C(37) C(42) C(48) H(72) -175(1) no
C(41) C(42) C(48) H(70) 128(1) no
C(41) C(42) C(48) H(71) -113(1) no
C(41) C(42) C(48) H(72) 5(1) no
C(37) C(43) C(49) C(50) 175(1) yes
C(37) C(43) C(49) C(54) 3(2) yes
H(57) C(43) C(49) C(50) 48(1) no
H(57) C(43) C(49) C(54) -123(1) no
H(58) C(43) C(49) C(50) -70(2) no
H(58) C(43) C(49) C(54) 117(1) no
C(38) C(44) C(61) C(62) 179(1) yes
C(38) C(44) C(61) C(66) 3(2) yes
H(59) C(44) C(61) C(62) 60(1) no
H(59) C(44) C(61) C(66) -115(1) no
H(60) C(44) C(61) C(62) -58(2) no
H(60) C(44) C(61) C(66) 125(1) no
C(43) C(49) C(50) O(5) 5(1) yes
C(43) C(49) C(50) C(51) -174(1) yes
C(54) C(49) C(50) O(5) 178(1) yes
C(54) C(49) C(50) C(51) -2(2) yes
C(43) C(49) C(54) C(53) 173(1) yes
C(43) C(49) C(54) H(52) -5(2) no
C(50) C(49) C(54) C(53) 1(2) yes
C(50) C(49) C(54) H(52) -177(1) no
O(5) C(50) C(51) C(52) 179(719) yes
O(5) C(50) C(51) H(51) 0(2) no
C(49) C(50) C(51) C(52) 0(2) yes
C(49) C(50) C(51) H(51) -179(880) no
C(50) C(51) C(52) C(53) 2(2) yes
C(50) C(51) C(52) C(55) 177(1) yes
H(51) C(51) C(52) C(53) -177(1) no
H(51) C(51) C(52) C(55) -2(2) no
C(51) C(52) C(53) O(6) -179(622) yes
C(51) C(52) C(53) C(54) -2(2) yes
C(55) C(52) C(53) O(6) 4(2) yes
C(55) C(52) C(53) C(54) -177(1) yes
C(51) C(52) C(55) H(73) 2(2) no
C(51) C(52) C(55) H(74) 122(1) no
C(51) C(52) C(55) H(75) -118(1) no
C(53) C(52) C(55) H(73) 177(1) no
C(53) C(52) C(55) H(74) -62(1) no
C(53) C(52) C(55) H(75) 56(2) no
O(6) C(53) C(54) C(49) 177(1) yes
O(6) C(53) C(54) H(52) -3(2) no
C(52) C(53) C(54) C(49) 0(2) yes
C(52) C(53) C(54) H(52) 179(880) no
O(6) C(57) C(58) H(79) -71(2) no
O(6) C(57) C(58) H(80) 48(2) no
O(6) C(57) C(58) H(81) 169(2) no
C(59) C(57) C(58) H(79) 52(2) no
C(59) C(57) C(58) H(80) 172(2) no
C(59) C(57) C(58) H(81) -67(3) no
H(55) C(57) C(58) H(79) 174(2) no
H(55) C(57) C(58) H(80) -65(2) no
H(55) C(57) C(58) H(81) 54(3) no
O(6) C(57) C(59) C(60) -162.4(9) yes
O(6) C(57) C(59) H(82) -45(2) no
O(6) C(57) C(59) H(83) 76(2) no
C(58) C(57) C(59) C(60) 78(1) yes
C(58) C(57) C(59) H(82) -164(1) no
C(58) C(57) C(59) H(83) -42(2) no
H(55) C(57) C(59) C(60) -43(1) no
H(55) C(57) C(59) H(82) 73(2) no
H(55) C(57) C(59) H(83) -164(2) no
C(57) C(59) C(60) H(84) 179(719) no
C(57) C(59) C(60) H(85) -60(1) no
C(57) C(59) C(60) H(86) 58(1) no
H(82) C(59) C(60) H(84) 60(2) no
H(82) C(59) C(60) H(85) 179(718) no
H(82) C(59) C(60) H(86) -60(2) no
H(83) C(59) C(60) H(84) -59(2) no
H(83) C(59) C(60) H(85) 59(2) no
H(83) C(59) C(60) H(86) 179(358) no
C(44) C(61) C(62) O(7) 2(1) yes
C(44) C(61) C(62) C(63) -174(1) yes
C(66) C(61) C(62) O(7) 178(1) yes
C(66) C(61) C(62) C(63) 2(2) yes
C(44) C(61) C(66) C(65) 172(1) yes
C(44) C(61) C(66) H(54) -2(2) no
C(62) C(61) C(66) C(65) -3(1) yes
C(62) C(61) C(66) H(54) -178(1) no
O(7) C(62) C(63) C(64) -176(1) yes
O(7) C(62) C(63) H(53) 2(2) no
C(61) C(62) C(63) C(64) 0(2) yes
C(61) C(62) C(63) H(53) 178(1) no
C(62) C(63) C(64) C(65) -1(2) yes
C(62) C(63) C(64) C(67) 178(1) yes
H(53) C(63) C(64) C(65) 179(622) no
H(53) C(63) C(64) C(67) 0(2) no
C(63) C(64) C(65) O(8) -176(1) yes
C(63) C(64) C(65) C(66) 0(2) yes
C(67) C(64) C(65) O(8) 2(1) yes
C(67) C(64) C(65) C(66) -179(1) yes
C(63) C(64) C(67) H(87) 179(880) no
C(63) C(64) C(67) H(88) -57(2) no
C(63) C(64) C(67) H(89) 60(2) no
C(65) C(64) C(67) H(87) 0(2) no
C(65) C(64) C(67) H(88) 122(1) no
C(65) C(64) C(67) H(89) -119(1) no
O(8) C(65) C(66) C(61) 179(1) yes
O(8) C(65) C(66) H(54) -4(2) no
C(64) C(65) C(66) C(61) 1(2) yes
C(64) C(65) C(66) H(54) 177(1) no
O(8) C(69) C(70) H(93) 53(2) no
O(8) C(69) C(70) H(94) 172(2) no
O(8) C(69) C(70) H(95) -66(2) no
C(71) C(69) C(70) H(93) 171(2) no
C(71) C(69) C(70) H(94) -68(2) no
C(71) C(69) C(70) H(95) 51(2) no
H(56) C(69) C(70) H(93) -65(2) no
H(56) C(69) C(70) H(94) 54(2) no
H(56) C(69) C(70) H(95) 174(2) no
O(8) C(69) C(71) C(72) -159.7(9) yes
O(8) C(69) C(71) H(96) -37(2) no
O(8) C(69) C(71) H(97) 84(2) no
C(70) C(69) C(71) C(72) 82(1) yes
C(70) C(69) C(71) H(96) -155(1) no
C(70) C(69) C(71) H(97) -33(2) no
H(56) C(69) C(71) C(72) -43(1) no
H(56) C(69) C(71) H(96) 78(2) no
H(56) C(69) C(71) H(97) -158(2) no
C(69) C(71) C(72) H(98) 67(1) no
C(69) C(71) C(72) H(99) -173(1) no
C(69) C(71) C(72) H(100) -51(1) no
H(96) C(71) C(72) H(98) -56(2) no
H(96) C(71) C(72) H(99) 63(2) no
H(96) C(71) C(72) H(100) -175(2) no
H(97) C(71) C(72) H(98) -179(718) no
H(97) C(71) C(72) H(99) -59(2) no
H(97) C(71) C(72) H(100) 61(2) no
